data_4128591
loop_
_publ_author_name
'Kieser, Jerod M.'
'Kinney, Zacharias J.'
'Gaffen, Joshua R.'
'Evariste, Sloane'
'Harrison, Alexandra M.'
'Rheingold, Arnold L.'
'Protasiewicz, John D.'

_publ_section_title
;
 Three Ways Isolable Carbenes Can Modulate Emission of NH-Containing
 Fluorophores.
;
_journal_issue 30
_journal_name_full 'Journal of the American Chemical Society'
_journal_page_first 12055
_journal_page_last 12063
_journal_paper_doi 10.1021/jacs.9b04864
_journal_volume 141
_journal_year 2019
_chemical_formula_moiety 'C27 H37 N2, C13 H9 N2'
_chemical_formula_sum 'C40 H46 N4'
_chemical_formula_weight 582.81
_space_group_crystal_system triclinic
_space_group_IT_number 2
_space_group_name_Hall '-P 1'
_space_group_name_H-M_alt 'P -1'
_atom_sites_solution_hydrogens geom
_atom_sites_solution_primary dual
_audit_creation_date 2018-03-26
_audit_creation_method
;
Olex2 1.2-beta
(compiled 2018.03.09 svn.r3491 for OlexSys, GUI svn.r5479)
;
_cell_angle_alpha 106.262(2)
_cell_angle_beta 94.104(2)
_cell_angle_gamma 100.781(2)
_cell_formula_units_Z 12
_cell_length_a 16.6802(7)
_cell_length_b 22.0707(9)
_cell_length_c 29.4908(11)
_cell_measurement_reflns_used 9360
_cell_measurement_temperature 100
_cell_measurement_theta_max 68.412
_cell_measurement_theta_min 2.958
_cell_volume 10149.7(7)
_computing_cell_refinement 'SAINT V8.38A (?, 2016)'
_computing_data_collection 'APEX3 v2016.9-0 (Bruker, 2016)'
_computing_data_reduction 'SAINT V8.38A (?, 2016)'
_computing_molecular_graphics 'Olex2 (Dolomanov et al., 2009)'
_computing_publication_material 'Olex2 (Dolomanov et al., 2009)'
_computing_structure_refinement 'ShelXL (Sheldrick, 2015)'
_computing_structure_solution 'SHELXT (Sheldrick, 2015)'
_diffrn_ambient_temperature 100.0
_diffrn_detector 'Bruker APEX-II CCD'
_diffrn_detector_area_resol_mean 7.9
_diffrn_detector_type 'CCD Area Detector'
_diffrn_measured_fraction_theta_full 0.988
_diffrn_measured_fraction_theta_max 0.981
_diffrn_measurement_device 'Kappa Four-Circle Diffractometer'
_diffrn_measurement_device_type 'Bruker APEX-II CCD'
_diffrn_measurement_method '\f and \w scans'
_diffrn_radiation_monochromator 'Double Bounce Multilayer Mirrors'
_diffrn_radiation_probe x-ray
_diffrn_radiation_type CuK\a
_diffrn_radiation_wavelength 1.54178
_diffrn_reflns_av_R_equivalents 0.0653
_diffrn_reflns_av_unetI/netI 0.0609
_diffrn_reflns_Laue_measured_fraction_full 0.988
_diffrn_reflns_Laue_measured_fraction_max 0.981
_diffrn_reflns_limit_h_max 20
_diffrn_reflns_limit_h_min -20
_diffrn_reflns_limit_k_max 26
_diffrn_reflns_limit_k_min -26
_diffrn_reflns_limit_l_max 35
_diffrn_reflns_limit_l_min -35
_diffrn_reflns_number 157114
_diffrn_reflns_point_group_measured_fraction_full 0.988
_diffrn_reflns_point_group_measured_fraction_max 0.981
_diffrn_reflns_theta_full 67.679
_diffrn_reflns_theta_max 68.474
_diffrn_reflns_theta_min 1.574
_diffrn_source 'Micro Focus Rotating Anode'
_diffrn_source_type 'Bruker MicroStar FR-592'
_diffrn_standards_number 0
_exptl_absorpt_coefficient_mu 0.511
_exptl_absorpt_correction_T_max 0.7531
_exptl_absorpt_correction_T_min 0.6828
_exptl_absorpt_correction_type multi-scan
_exptl_absorpt_process_details
'SADABS-2016/2 (Bruker,2016/2) was used for absorption correction. wR2(int) was 0.0754 before and 0.0563 after correction. The Ratio of minimum to maximum transmission is 0.9067. The \l/2 correction factor is Not present.'
_exptl_crystal_colour colourless
_exptl_crystal_colour_primary colourless
_exptl_crystal_density_diffrn 1.144
_exptl_crystal_description block
_exptl_crystal_F_000 3768
_exptl_crystal_size_max 0.3
_exptl_crystal_size_mid 0.23
_exptl_crystal_size_min 0.2
_refine_diff_density_max 1.708
_refine_diff_density_min -0.956
_refine_diff_density_rms 0.072
_refine_ls_extinction_method none
_refine_ls_goodness_of_fit_ref 1.051
_refine_ls_hydrogen_treatment constr
_refine_ls_matrix_type full
_refine_ls_number_parameters 2424
_refine_ls_number_reflns 36662
_refine_ls_number_restraints 0
_refine_ls_restrained_S_all 1.051
_refine_ls_R_factor_all 0.1651
_refine_ls_R_factor_gt 0.0984
_refine_ls_shift/su_max 0.015
_refine_ls_shift/su_mean 0.001
_refine_ls_structure_factor_coef Fsqd
_refine_ls_weighting_details 'w=1/[\s^2^(Fo^2^)+(0.1155P)^2^+22.2834P] where P=(Fo^2^+2Fc^2^)/3'
_refine_ls_weighting_scheme calc
_refine_ls_wR_factor_gt 0.2505
_refine_ls_wR_factor_ref 0.3106
_reflns_Friedel_coverage 0.000
_reflns_number_gt 20182
_reflns_number_total 36662
_reflns_threshold_expression 'I > 2\s(I)'
_cod_data_source_file ja9b04864_si_005.cif
_cod_data_source_block large_a
_cod_depositor_comments
;
The following automatic conversions were performed:

data item '_diffrn_radiation_probe' value 'X-ray' was changed to
'x-ray' in accordance with the
/home/data/users/saulius/crontab/automatic-downloads/current/ACS/lib/dictionaries/cif_core.dic
dictionary named 'cif_core.dic' version 2.4.2 last updated on
2011-04-26.

Automatic conversion script
Id: cif_fix_values 6909 2019-04-08 15:41:33Z antanas 
;
_cod_database_code 4128591
_shelx_shelxl_version_number 2016/6
_shelx_space_group_comment
;
The symmetry employed for this shelxl refinement is uniquely defined
by the following loop, which should always be used as a source of
symmetry information in preference to the above space-group names.
They are only intended as comments.
;
_shelx_estimated_absorpt_t_max 0.905
_shelx_estimated_absorpt_t_min 0.862
_olex2_refinement_description
;
1. Fixed Uiso
 At 1.2 times of:
  All C(H) groups
 At 1.5 times of:
  All C(H,H,H) groups
2.a Ternary CH refined with riding coordinates:
 C10A(H10A), C13A(H13A), C22A(H22A), C26A(H26A), C10B(H10B), C13B(H13B),
 C22B(H22B), C26B(H26B), C10C(H10C), C19C(H19C), C22C(H22C), C048(H048),
 C10D(H10D), C13D(H13D), C22D(H22D), C26D(H26D), C10E(H10E), C13E(H13E),
 C22E(H22E), C26E(H26E), C10F(H10F), C13F(H13F), C22F(H22F), C26F(H26F)
2.b Me refined with riding coordinates:
 C12C(H12G,H12H,H12I)
2.c Aromatic/amide H refined with riding coordinates:
 C1A(H1A), C2A(H2A), C3A(H3A), C6A(H6A), C7A(H7A), C8A(H8A), C18A(H18A),
 C19A(H19A), C20A(H20A), C29C(H29C), C30C(H30C), C31C(H31C), C32C(H32C),
 C36C(H36C), C37C(H37C), C38C(H38C), C39C(H39C), C40C(H40C), C29A(H29A),
 C30A(H30A), C31A(H31A), C32A(H32A), C36A(H36A), C37A(H37A), C38A(H38A),
 C39A(H39A), C40A(H40A), C1B(H1B), C2B(H2B), C3B(H3B), C6B(H6B), C7B(H7B),
 C8B(H8B), C18B(H18B), C19B(H19B), C20B(H20B), C29E(H29E), C30E(H30E),
 C31E(H31E), C32E(H32E), C36E(H36E), C37E(H37E), C38E(H38E), C39E(H39E),
 C40E(H40E), C1C(H1C), C2C(H2C), C3C(H3C), C6C(H6C), C7C(H7C), C8C(H8C),
 C15C(H15G), C16C(H16C), C17C(H17C), C29B(H29B), C30B(H30B), C31B(H31B),
 C32B(H32B), C36B(H36B), C37B(H37B), C38B(H38B), C39B(H39B), C40B(H40B),
 C1D(H1D), C2D(H2D), C3D(H3D), C6D(H6D), C7D(H7D), C8D(H8D), C18D(H18D),
 C19D(H19D), C20D(H20F), C29D(H29D), C30D(H30D), C31D(H31D), C32D(H32D),
 C36D(H36D), C37D(H37D), C38D(H38D), C39D(H39D), C40D(H40D), C1E(H1E), C2E(H2E),
  C3E(H3E), C6E(H6E), C7E(H7E), C8E(H8E), C18E(H18E), C19E(H19E), C20E(H20G),
 C29F(H29F), C30F(H30F), C31F(H31F), C32F(H32F), C36F(H36F), C37F(H37F),
 C38F(H38F), C39F(H39F), C40F(H40F), C1F(H1F), C2F(H2F), C3F(H3F), C6F(H6F),
 C7F(H7F), C8F(H8F), C18F(H18F), C19F(H19F), C20F(H20H)
2.d Idealised Me refined as rotating group:
 C11A(H11A,H11B,H11C), C12A(H12A,H12B,H12C), C14A(H14A,H14B,H14C), C15A(H15A,
 H15B,H15C), C23A(H23A,H23B,H23C), C24A(H24A,H24B,H24C), C25A(H25A,H25B,H25C),
 C27A(H27A,H27B,H27C), C11B(H11D,H11E,H11F), C12B(H12D,H12E,H12F), C14B(H14D,
 H14E,H14F), C15B(H15D,H15E,H15F), C23B(H23D,H23E,H23F), C24B(H24D,H24E,H24F),
 C25B(H25D,H25E,H25F), C27B(H27D,H27E,H27F), C06F(H06A,H06B,H06C), C06W(H06D,
 H06E,H06F), C11C(H11G,H11H,H11I), C20C(H20C,H20D,H20E), C21C(H21A,H21B,H21C),
 C23C(H23G,H23H,H23I), C24C(H24G,H24H,H24I), C11D(H11J,H11K,H11L), C12D(H12J,
 H12K,H12L), C14D(H14G,H14H,H14I), C15D(H15H,H15I,H15J), C23D(H23J,H23K,H23L),
 C24D(H24J,H24K,H24L), C25D(H25G,H25H,H25I), C27D(H27G,H27H,H27I), C11E(H11M,
 H11N,H11O), C12E(H12M,H12N,H12O), C14E(H14J,H14K,H14L), C15E(H15K,H15L,H15M),
 C23E(H23M,H23N,H23O), C24E(H24M,H24N,H24O), C25E(H25J,H25K,H25L), C27E(H27J,
 H27K,H27L), C11F(H11P,H11Q,H11R), C12F(H12P,H12Q,H12R), C14F(H14M,H14N,H14O),
 C15F(H15N,H15O,H15P), C23F(H23P,H23Q,H23R), C24F(H24P,H24Q,H24R), C25F(H25M,
 H25N,H25O), C27F(H27M,H27N,H27O)
;
_olex2_submission_special_instructions 'No special instructions were received'

loop_
_space_group_symop_operation_xyz
'x, y, z'
'-x, -y, -z'

loop_
_atom_site_label
_atom_site_type_symbol
_atom_site_fract_x
_atom_site_fract_y
_atom_site_fract_z
_atom_site_U_iso_or_equiv
_atom_site_adp_type
_atom_site_occupancy
_atom_site_site_symmetry_order
_atom_site_calc_flag
_atom_site_refinement_flags_posn
_atom_site_disorder_assembly
_atom_site_disorder_group
N1A N 0.21234(18) -0.46372(14) 0.96535(10) 0.0214(6) Uani 1 1 d . . .
N2A N 0.33750(19) -0.42283(16) 0.99853(12) 0.0288(7) Uani 1 1 d . . .
C1A C 0.2807(2) -0.42068(16) 0.96549(12) 0.0216(7) Uani 1 1 d . . .
H1A H 0.287385 -0.393495 0.945495 0.026 Uiso 1 1 calc R . .
C2A C 0.3042(2) -0.46862(19) 1.02022(14) 0.0312(9) Uani 1 1 d . . .
H2A H 0.331629 -0.480093 1.044923 0.037 Uiso 1 1 calc R . .
C3A C 0.2256(2) -0.49360(18) 0.99943(13) 0.0256(8) Uani 1 1 d . . .
H3A H 0.186888 -0.525638 1.006930 0.031 Uiso 1 1 calc R . .
C4A C 0.1352(2) -0.47361(18) 0.93570(12) 0.0247(8) Uani 1 1 d . . .
C5A C 0.0823(2) -0.4332(2) 0.95341(18) 0.0404(11) Uani 1 1 d . . .
C6A C 0.0083(3) -0.4407(3) 0.9268(3) 0.074(2) Uani 1 1 d . . .
H6A H -0.027962 -0.413388 0.938697 0.089 Uiso 1 1 calc R . .
C7A C -0.0137(4) -0.4852(5) 0.8848(3) 0.098(3) Uani 1 1 d . . .
H7A H -0.065310 -0.489609 0.866994 0.118 Uiso 1 1 calc R . .
C8A C 0.0399(5) -0.5261(4) 0.86654(19) 0.088(3) Uani 1 1 d . . .
H8A H 0.023742 -0.557240 0.836068 0.105 Uiso 1 1 calc R . .
C9A C 0.1168(3) -0.5222(2) 0.89227(15) 0.0467(12) Uani 1 1 d . . .
C10A C 0.1024(3) -0.3824(2) 1.0019(2) 0.0541(14) Uani 1 1 d . . .
H10A H 0.159008 -0.382158 1.015634 0.065 Uiso 1 1 calc R . .
C11A C 0.1016(4) -0.3143(3) 0.9987(3) 0.095(3) Uani 1 1 d . . .
H11A H 0.144312 -0.301873 0.979781 0.143 Uiso 1 1 calc GR . .
H11B H 0.112490 -0.283497 1.030776 0.143 Uiso 1 1 calc GR . .
H11C H 0.047656 -0.313931 0.983371 0.143 Uiso 1 1 calc GR . .
C12A C 0.0417(5) -0.4002(3) 1.0357(3) 0.092(3) Uani 1 1 d . . .
H12A H -0.014929 -0.408195 1.020343 0.138 Uiso 1 1 calc GR . .
H12B H 0.050382 -0.364505 1.065341 0.138 Uiso 1 1 calc GR . .
H12C H 0.051244 -0.439275 1.042812 0.138 Uiso 1 1 calc GR . .
C13A C 0.1735(4) -0.5679(3) 0.8757(2) 0.078(2) Uani 1 1 d . . .
H13A H 0.232224 -0.543667 0.884034 0.094 Uiso 1 1 calc R . .
C14A C 0.1522(7) -0.5982(4) 0.8199(2) 0.142(5) Uani 1 1 d . . .
H14A H 0.097789 -0.627315 0.812281 0.213 Uiso 1 1 calc GR . .
H14B H 0.193632 -0.622434 0.807650 0.213 Uiso 1 1 calc GR . .
H14C H 0.152023 -0.563534 0.805143 0.213 Uiso 1 1 calc GR . .
C15A C 0.1612(5) -0.6212(3) 0.8956(2) 0.082(2) Uani 1 1 d . . .
H15A H 0.194466 -0.608231 0.926872 0.123 Uiso 1 1 calc GR . .
H15B H 0.177816 -0.658179 0.874323 0.123 Uiso 1 1 calc GR . .
H15C H 0.102888 -0.633275 0.899105 0.123 Uiso 1 1 calc GR . .
C16A C 0.4248(3) -0.3905(2) 1.00759(17) 0.0422(11) Uani 1 1 d . . .
C17A C 0.4526(3) -0.3413(2) 1.04918(18) 0.0492(13) Uani 1 1 d . . .
C18A C 0.5397(4) -0.3160(3) 1.0591(2) 0.073(2) Uani 1 1 d . . .
H18A H 0.562096 -0.282828 1.087965 0.087 Uiso 1 1 calc R . .
C19A C 0.5908(4) -0.3392(4) 1.0275(3) 0.086(3) Uani 1 1 d . . .
H19A H 0.648365 -0.321659 1.034534 0.103 Uiso 1 1 calc R . .
C20A C 0.5601(3) -0.3873(4) 0.9857(2) 0.072(2) Uani 1 1 d . . .
H20A H 0.596822 -0.402072 0.964122 0.087 Uiso 1 1 calc R . .
C21A C 0.4758(3) -0.4153(3) 0.97425(18) 0.0470(13) Uani 1 1 d . . .
C22A C 0.3975(4) -0.3153(2) 1.0849(2) 0.0633(17) Uani 1 1 d . . .
H22A H 0.340056 -0.327612 1.067862 0.076 Uiso 1 1 calc R . .
C23A C 0.4197(6) -0.2414(3) 1.1055(2) 0.098(3) Uani 1 1 d . . .
H23A H 0.470764 -0.228379 1.127714 0.147 Uiso 1 1 calc GR . .
H23B H 0.375141 -0.226607 1.122428 0.147 Uiso 1 1 calc GR . .
H23C H 0.427334 -0.222073 1.079571 0.147 Uiso 1 1 calc GR . .
C24A C 0.3964(4) -0.3433(3) 1.1275(3) 0.0762(19) Uani 1 1 d . . .
H24A H 0.374569 -0.390113 1.115868 0.114 Uiso 1 1 calc GR . .
H24B H 0.361489 -0.323066 1.149790 0.114 Uiso 1 1 calc GR . .
H24C H 0.452590 -0.334464 1.143729 0.114 Uiso 1 1 calc GR . .
C25A C 0.4358(3) -0.4350(3) 0.88818(17) 0.0494(12) Uani 1 1 d . . .
H25A H 0.402159 -0.402651 0.896812 0.074 Uiso 1 1 calc GR . .
H25B H 0.409793 -0.468160 0.858424 0.074 Uiso 1 1 calc GR . .
H25C H 0.490768 -0.414110 0.883856 0.074 Uiso 1 1 calc GR . .
C26A C 0.4434(3) -0.4667(3) 0.92804(17) 0.0444(12) Uani 1 1 d . . .
H26A H 0.386919 -0.489291 0.930798 0.053 Uiso 1 1 calc R . .
C27A C 0.4959(3) -0.5173(3) 0.9154(2) 0.0623(16) Uani 1 1 d . . .
H27A H 0.550622 -0.496796 0.910435 0.094 Uiso 1 1 calc GR . .
H27B H 0.469523 -0.551314 0.886111 0.094 Uiso 1 1 calc GR . .
H27C H 0.501308 -0.536365 0.941434 0.094 Uiso 1 1 calc GR . .
N3C N 0.2754(2) 0.33190(16) 0.57309(11) 0.0295(7) Uani 1 1 d . . .
N4C N 0.1890(2) 0.39236(16) 0.55113(12) 0.0322(7) Uani 1 1 d . . .
C28C C 0.2895(3) 0.3914(2) 0.60690(14) 0.0330(9) Uani 1 1 d . . .
C29C C 0.3423(3) 0.4165(2) 0.64936(17) 0.0488(12) Uani 1 1 d . . .
H29C H 0.376812 0.391477 0.659124 0.059 Uiso 1 1 calc R . .
C30C C 0.3437(5) 0.4779(3) 0.6769(2) 0.0726(19) Uani 1 1 d . . .
H30C H 0.379710 0.495638 0.705985 0.087 Uiso 1 1 calc R . .
C31C C 0.2934(5) 0.5150(3) 0.66312(19) 0.074(2) Uani 1 1 d . . .
H31C H 0.296341 0.557796 0.682872 0.088 Uiso 1 1 calc R . .
C32C C 0.2389(4) 0.4911(2) 0.62123(18) 0.0534(13) Uani 1 1 d . . .
H32C H 0.204655 0.516518 0.611888 0.064 Uiso 1 1 calc R . .
C33C C 0.2366(3) 0.4280(2) 0.59334(14) 0.0351(9) Uani 1 1 d . . .
C34C C 0.2150(2) 0.33631(19) 0.54164(13) 0.0280(8) Uani 1 1 d . . .
C35C C 0.1803(3) 0.2825(2) 0.49765(13) 0.0316(9) Uani 1 1 d . . .
C36C C 0.2278(3) 0.2391(2) 0.47617(15) 0.0406(10) Uani 1 1 d . . .
H36C H 0.281644 0.241969 0.490739 0.049 Uiso 1 1 calc R . .
C37C C 0.1952(4) 0.1917(3) 0.43319(17) 0.0590(15) Uani 1 1 d . . .
H37C H 0.227754 0.163130 0.417726 0.071 Uiso 1 1 calc R . .
C38C C 0.1153(4) 0.1860(3) 0.41281(18) 0.0639(16) Uani 1 1 d . . .
H38C H 0.093272 0.153183 0.383741 0.077 Uiso 1 1 calc R . .
C39C C 0.0683(4) 0.2274(3) 0.4344(2) 0.0639(16) Uani 1 1 d . . .
H39C H 0.013468 0.222975 0.420598 0.077 Uiso 1 1 calc R . .
C40C C 0.1010(3) 0.2759(2) 0.47654(17) 0.0465(11) Uani 1 1 d . . .
H40C H 0.068399 0.305069 0.491127 0.056 Uiso 1 1 calc R . .
N3A N 0.28134(18) -0.31878(15) 0.91138(10) 0.0231(6) Uani 1 1 d . . .
N4A N 0.1850(2) -0.26681(15) 0.88883(11) 0.0268(7) Uani 1 1 d . . .
C28A C 0.2890(2) -0.26053(18) 0.94542(12) 0.0237(7) Uani 1 1 d . . .
C29A C 0.3419(3) -0.2322(2) 0.98840(13) 0.0332(9) Uani 1 1 d . . .
H29A H 0.381779 -0.253495 0.997715 0.040 Uiso 1 1 calc R . .
C30A C 0.3348(3) -0.1726(2) 1.01683(15) 0.0449(11) Uani 1 1 d . . .
H30A H 0.370292 -0.152449 1.045992 0.054 Uiso 1 1 calc R . .
C31A C 0.2753(3) -0.1412(2) 1.00304(16) 0.0476(12) Uani 1 1 d . . .
H31A H 0.271185 -0.100442 1.023385 0.057 Uiso 1 1 calc R . .
C32A C 0.2231(3) -0.1681(2) 0.96095(14) 0.0356(9) Uani 1 1 d . . .
H32A H 0.183678 -0.146175 0.951948 0.043 Uiso 1 1 calc R . .
C33A C 0.2298(2) -0.22851(18) 0.93173(12) 0.0263(8) Uani 1 1 d . . .
C34A C 0.2191(2) -0.31908(17) 0.87920(12) 0.0223(7) Uani 1 1 d . . .
C35A C 0.1908(2) -0.37297(18) 0.83489(13) 0.0259(8) Uani 1 1 d . . .
C36A C 0.2387(3) -0.41837(19) 0.81926(13) 0.0316(8) Uani 1 1 d . . .
H36A H 0.287819 -0.416506 0.838497 0.038 Uiso 1 1 calc R . .
C37A C 0.2151(3) -0.4662(2) 0.77583(15) 0.0421(11) Uani 1 1 d . . .
H37A H 0.248910 -0.496100 0.765083 0.051 Uiso 1 1 calc R . .
C38A C 0.1431(4) -0.4705(2) 0.74832(17) 0.0511(13) Uani 1 1 d . . .
H38A H 0.127384 -0.503267 0.718536 0.061 Uiso 1 1 calc R . .
C39A C 0.0940(3) -0.4280(2) 0.76366(17) 0.0489(12) Uani 1 1 d . . .
H39A H 0.043404 -0.431823 0.744967 0.059 Uiso 1 1 calc R . .
C40A C 0.1179(3) -0.3787(2) 0.80680(15) 0.0357(9) Uani 1 1 d . . .
H40A H 0.083866 -0.348776 0.816988 0.043 Uiso 1 1 calc R . .
N1B N 0.2042(2) -0.13184(14) 0.80003(10) 0.0252(6) Uani 1 1 d . . .
N2B N 0.3326(2) -0.09837(14) 0.83017(10) 0.0240(6) Uani 1 1 d . . .
C1B C 0.2746(2) -0.09152(17) 0.79932(12) 0.0230(7) Uani 1 1 d . . .
H1B H 0.282088 -0.063083 0.780290 0.028 Uiso 1 1 calc R . .
C2B C 0.2974(3) -0.1448(2) 0.85055(14) 0.0314(9) Uani 1 1 d . . .
H2B H 0.324924 -0.159380 0.873459 0.038 Uiso 1 1 calc R . .
C3B C 0.2175(3) -0.16564(19) 0.83214(13) 0.0307(8) Uani 1 1 d . . .
H3B H 0.177979 -0.197177 0.839623 0.037 Uiso 1 1 calc R . .
C4B C 0.1253(2) -0.13633(18) 0.77420(13) 0.0262(8) Uani 1 1 d . . .
C5B C 0.0756(2) -0.09471(19) 0.79563(14) 0.0301(8) Uani 1 1 d . . .
C6B C -0.0002(3) -0.0998(2) 0.77071(15) 0.0366(9) Uani 1 1 d . . .
H6B H -0.034939 -0.071933 0.784224 0.044 Uiso 1 1 calc R . .
C7B C -0.0257(3) -0.1444(2) 0.72701(16) 0.0425(10) Uani 1 1 d . . .
H7B H -0.077919 -0.147178 0.710459 0.051 Uiso 1 1 calc R . .
C8B C 0.0242(3) -0.1858(2) 0.70649(15) 0.0447(11) Uani 1 1 d . . .
H8B H 0.005384 -0.216377 0.676028 0.054 Uiso 1 1 calc R . .
C9B C 0.1013(3) -0.1833(2) 0.72970(14) 0.0345(9) Uani 1 1 d . . .
C10B C 0.1025(3) -0.0454(2) 0.84423(15) 0.0353(9) Uani 1 1 d . . .
H10B H 0.158738 -0.048793 0.855934 0.042 Uiso 1 1 calc R . .
C11B C 0.1076(3) 0.0233(2) 0.84177(18) 0.0464(11) Uani 1 1 d . . .
H11D H 0.146015 0.031941 0.819549 0.070 Uiso 1 1 calc GR . .
H11E H 0.127219 0.054002 0.873496 0.070 Uiso 1 1 calc GR . .
H11F H 0.052994 0.027964 0.830681 0.070 Uiso 1 1 calc GR . .
C12B C 0.0443(4) -0.0602(2) 0.87975(17) 0.0563(14) Uani 1 1 d . . .
H12D H -0.012319 -0.061283 0.867452 0.084 Uiso 1 1 calc GR . .
H12E H 0.060518 -0.026449 0.910484 0.084 Uiso 1 1 calc GR . .
H12F H 0.047525 -0.102183 0.883937 0.084 Uiso 1 1 calc GR . .
C13B C 0.1560(3) -0.2294(2) 0.70798(16) 0.0462(12) Uani 1 1 d . . .
H13B H 0.214797 -0.205429 0.716431 0.055 Uiso 1 1 calc R . .
C14B C 0.1365(4) -0.2557(3) 0.65322(17) 0.0667(17) Uani 1 1 d . . .
H14D H 0.080630 -0.282594 0.644460 0.100 Uiso 1 1 calc GR . .
H14E H 0.176015 -0.281792 0.640612 0.100 Uiso 1 1 calc GR . .
H14F H 0.140517 -0.219514 0.639813 0.100 Uiso 1 1 calc GR . .
C15B C 0.1453(4) -0.2859(2) 0.72784(19) 0.0643(16) Uani 1 1 d . . .
H15D H 0.165534 -0.270554 0.761994 0.096 Uiso 1 1 calc GR . .
H15E H 0.176656 -0.316935 0.711438 0.096 Uiso 1 1 calc GR . .
H15F H 0.086891 -0.306956 0.723000 0.096 Uiso 1 1 calc GR . .
C16B C 0.4197(2) -0.06809(18) 0.83868(12) 0.0244(7) Uani 1 1 d . . .
C17B C 0.4509(3) -0.01894(18) 0.88169(13) 0.0290(8) Uani 1 1 d . . .
C18B C 0.5356(3) 0.0035(2) 0.89056(14) 0.0346(9) Uani 1 1 d . . .
H18B H 0.558940 0.036146 0.919513 0.041 Uiso 1 1 calc R . .
C19B C 0.5872(3) -0.0202(2) 0.85856(14) 0.0346(9) Uani 1 1 d . . .
H19B H 0.645063 -0.004151 0.865821 0.042 Uiso 1 1 calc R . .
C20B C 0.5544(3) -0.06747(19) 0.81582(13) 0.0316(8) Uani 1 1 d . . .
H20B H 0.590054 -0.082454 0.793526 0.038 Uiso 1 1 calc R . .
C21B C 0.4703(2) -0.09315(18) 0.80518(12) 0.0272(8) Uani 1 1 d . . .
C22B C 0.3947(3) 0.0081(2) 0.91718(14) 0.0371(10) Uani 1 1 d . . .
H22B H 0.338210 -0.000511 0.899636 0.045 Uiso 1 1 calc R . .
C23B C 0.4239(3) 0.0809(2) 0.94007(15) 0.0426(11) Uani 1 1 d . . .
H23D H 0.475346 0.089846 0.961344 0.064 Uiso 1 1 calc GR . .
H23E H 0.381835 0.097715 0.958400 0.064 Uiso 1 1 calc GR . .
H23F H 0.433124 0.101969 0.915146 0.064 Uiso 1 1 calc GR . .
C24B C 0.3898(4) -0.0265(3) 0.95589(18) 0.0662(17) Uani 1 1 d . . .
H24D H 0.360139 -0.071498 0.941747 0.099 Uiso 1 1 calc GR . .
H24E H 0.360547 -0.004552 0.981015 0.099 Uiso 1 1 calc GR . .
H24F H 0.445549 -0.025370 0.969550 0.099 Uiso 1 1 calc GR . .
C25B C 0.4238(3) -0.1126(2) 0.71969(14) 0.0444(12) Uani 1 1 d . . .
H25D H 0.392265 -0.079081 0.730295 0.067 Uiso 1 1 calc GR . .
H25E H 0.393988 -0.145056 0.690517 0.067 Uiso 1 1 calc GR . .
H25F H 0.477831 -0.092959 0.713332 0.067 Uiso 1 1 calc GR . .
C26B C 0.4349(3) -0.14492(19) 0.75857(13) 0.0307(8) Uani 1 1 d . . .
H26B H 0.379544 -0.168215 0.762395 0.037 Uiso 1 1 calc R . .
C27B C 0.4889(3) -0.1945(2) 0.74410(14) 0.0376(10) Uani 1 1 d . . .
H27D H 0.540893 -0.173648 0.736102 0.056 Uiso 1 1 calc GR . .
H27E H 0.460053 -0.230054 0.716315 0.056 Uiso 1 1 calc GR . .
H27F H 0.500286 -0.211576 0.770639 0.056 Uiso 1 1 calc GR . .
N3E N 0.2910(2) 1.00579(15) 0.24706(11) 0.0296(7) Uani 1 1 d . . .
N4E N 0.2080(2) 1.06987(15) 0.22660(11) 0.0278(7) Uani 1 1 d . . .
C28E C 0.3091(3) 1.06533(19) 0.28149(14) 0.0316(9) Uani 1 1 d . . .
C29E C 0.3665(3) 1.0889(2) 0.32252(15) 0.0420(10) Uani 1 1 d . . .
H29E H 0.401857 1.063294 0.330553 0.050 Uiso 1 1 calc R . .
C30E C 0.3700(3) 1.1513(2) 0.35109(18) 0.0483(12) Uani 1 1 d . . .
H30E H 0.408100 1.168349 0.379409 0.058 Uiso 1 1 calc R . .
C31E C 0.3194(3) 1.1899(2) 0.33965(17) 0.0455(11) Uani 1 1 d . . .
H31E H 0.323781 1.232337 0.360257 0.055 Uiso 1 1 calc R . .
C32E C 0.2628(3) 1.1675(2) 0.29891(15) 0.0390(10) Uani 1 1 d . . .
H32E H 0.228463 1.193992 0.291257 0.047 Uiso 1 1 calc R . .
C33E C 0.2576(2) 1.10427(18) 0.26902(13) 0.0284(8) Uani 1 1 d . . .
C34E C 0.2315(2) 1.01276(18) 0.21671(13) 0.0247(8) Uani 1 1 d . . .
C35E C 0.1941(2) 0.95924(18) 0.17338(13) 0.0280(8) Uani 1 1 d . . .
C36E C 0.2329(3) 0.9085(2) 0.15521(16) 0.0404(10) Uani 1 1 d . . .
H36E H 0.283301 0.907029 0.171598 0.049 Uiso 1 1 calc R . .
C37E C 0.1984(3) 0.8604(2) 0.11348(17) 0.0475(12) Uani 1 1 d . . .
H37E H 0.226015 0.826634 0.100854 0.057 Uiso 1 1 calc R . .
C38E C 0.1247(3) 0.8611(2) 0.09027(14) 0.0421(11) Uani 1 1 d . . .
H38E H 0.100649 0.827213 0.062111 0.051 Uiso 1 1 calc R . .
C39E C 0.0853(3) 0.9103(2) 0.10727(16) 0.0460(11) Uani 1 1 d . . .
H39E H 0.034368 0.910785 0.090926 0.055 Uiso 1 1 calc R . .
C40E C 0.1206(3) 0.9597(2) 0.14879(15) 0.0392(10) Uani 1 1 d . . .
H40E H 0.093653 0.994188 0.160372 0.047 Uiso 1 1 calc R . .
N1C N 0.19775(18) 0.19554(14) 0.63312(10) 0.0227(6) Uani 1 1 d . . .
N2C N 0.32397(18) 0.23178(14) 0.66542(10) 0.0217(6) Uani 1 1 d . . .
C1C C 0.2111(2) 0.16265(18) 0.66551(12) 0.0251(7) Uani 1 1 d . . .
H1C H 0.171787 0.130340 0.672323 0.030 Uiso 1 1 calc R . .
C2C C 0.2900(2) 0.18489(17) 0.68560(13) 0.0245(7) Uani 1 1 d . . .
H2C H 0.317175 0.171116 0.709092 0.029 Uiso 1 1 calc R . .
C3C C 0.2671(2) 0.23767(16) 0.63370(12) 0.0207(7) Uani 1 1 d . . .
H3C H 0.274429 0.266504 0.614975 0.025 Uiso 1 1 calc R . .
C4C C 0.1205(2) 0.1878(2) 0.60437(14) 0.0300(8) Uani 1 1 d . . .
C5C C 0.0994(3) 0.1372(3) 0.56141(15) 0.0485(13) Uani 1 1 d . . .
C6C C 0.0248(4) 0.1313(4) 0.53527(19) 0.078(2) Uani 1 1 d . . .
H6C H 0.008647 0.097706 0.505960 0.093 Uiso 1 1 calc R . .
C06F C 0.0309(4) 0.2739(3) 0.7021(2) 0.0634(16) Uani 1 1 d . . .
H06A H -0.023334 0.274680 0.687375 0.095 Uiso 1 1 calc GR . .
H06B H 0.046325 0.309066 0.732187 0.095 Uiso 1 1 calc GR . .
H06C H 0.028669 0.232390 0.708461 0.095 Uiso 1 1 calc GR . .
C06W C 0.1055(4) 0.3502(3) 0.6621(3) 0.088(3) Uani 1 1 d . . .
H06D H 0.149211 0.355924 0.642192 0.132 Uiso 1 1 calc GR . .
H06E H 0.120709 0.383130 0.693304 0.132 Uiso 1 1 calc GR . .
H06F H 0.053929 0.354778 0.646679 0.132 Uiso 1 1 calc GR . .
C7C C -0.0259(4) 0.1718(4) 0.5501(2) 0.080(2) Uani 1 1 d . . .
H7C H -0.076680 0.166711 0.531129 0.096 Uiso 1 1 calc R . .
C8C C -0.0043(3) 0.2201(3) 0.5922(2) 0.0583(15) Uani 1 1 d . . .
H8C H -0.040730 0.248138 0.602190 0.070 Uiso 1 1 calc R . .
C9C C 0.0706(3) 0.2295(2) 0.62130(17) 0.0385(10) Uani 1 1 d . . .
C10C C 0.1559(4) 0.0903(3) 0.5452(2) 0.077(2) Uani 1 1 d . . .
H10C H 0.209109 0.106692 0.566953 0.092 Uiso 1 1 calc R A .
C11C C 0.1286(6) 0.0304(5) 0.5424(7) 0.288(12) Uani 1 1 d . . .
H11G H 0.105714 0.005859 0.509450 0.432 Uiso 1 1 calc GR . .
H11H H 0.085587 0.027450 0.563150 0.432 Uiso 1 1 calc GR . .
H11I H 0.173888 0.012628 0.552650 0.432 Uiso 1 1 calc GR . .
C13C C 0.4091(2) 0.26623(18) 0.67684(13) 0.0260(8) Uani 1 1 d . . .
C14C C 0.4326(3) 0.31373(19) 0.72095(15) 0.0342(9) Uani 1 1 d . . .
C15C C 0.5168(3) 0.3422(2) 0.73227(19) 0.0528(14) Uani 1 1 d . . .
H15G H 0.536038 0.373997 0.762184 0.063 Uiso 1 1 calc R . .
C16C C 0.5719(3) 0.3255(3) 0.7015(2) 0.0697(19) Uani 1 1 d . . .
H16C H 0.628654 0.345290 0.710577 0.084 Uiso 1 1 calc R . .
C17C C 0.5465(3) 0.2806(3) 0.6578(2) 0.0586(16) Uani 1 1 d . . .
H17C H 0.585401 0.271488 0.636150 0.070 Uiso 1 1 calc R . .
C18C C 0.4632(2) 0.2477(2) 0.64433(15) 0.0340(9) Uani 1 1 d . . .
C19C C 0.3725(3) 0.3339(2) 0.75530(15) 0.0453(11) Uani 1 1 d . . .
H19C H 0.315565 0.316181 0.737801 0.054 Uiso 1 1 calc R . .
C20C C 0.3849(7) 0.4076(3) 0.77402(19) 0.113(4) Uani 1 1 d . . .
H20C H 0.344345 0.418836 0.795565 0.169 Uiso 1 1 calc GR . .
H20D H 0.377896 0.424945 0.747182 0.169 Uiso 1 1 calc GR . .
H20E H 0.440551 0.426088 0.791277 0.169 Uiso 1 1 calc GR . .
C21C C 0.3791(3) 0.3072(2) 0.79754(18) 0.0515(12) Uani 1 1 d . . .
H21A H 0.373115 0.260170 0.785839 0.077 Uiso 1 1 calc GR . .
H21B H 0.335394 0.317264 0.817056 0.077 Uiso 1 1 calc GR . .
H21C H 0.432851 0.326832 0.816837 0.077 Uiso 1 1 calc GR . .
C22C C 0.4361(3) 0.1974(3) 0.59681(15) 0.0434(11) Uani 1 1 d . . .
H22C H 0.379925 0.172473 0.597724 0.052 Uiso 1 1 calc R . .
C23C C 0.4926(4) 0.1491(3) 0.58542(19) 0.0616(16) Uani 1 1 d . . .
H23G H 0.545703 0.170812 0.579301 0.092 Uiso 1 1 calc GR . .
H23H H 0.466938 0.113085 0.557139 0.092 Uiso 1 1 calc GR . .
H23I H 0.501115 0.132529 0.612540 0.092 Uiso 1 1 calc GR . .
C24C C 0.4294(4) 0.2293(3) 0.55692(17) 0.0645(18) Uani 1 1 d . . .
H24G H 0.386768 0.254751 0.561985 0.097 Uiso 1 1 calc GR . .
H24H H 0.414686 0.195759 0.526021 0.097 Uiso 1 1 calc GR . .
H24I H 0.482325 0.257688 0.557342 0.097 Uiso 1 1 calc GR . .
C048 C 0.0942(3) 0.2827(2) 0.6687(2) 0.0489(12) Uani 1 1 d . . .
H048 H 0.148049 0.278865 0.683680 0.059 Uiso 1 1 calc R . .
C12C C 0.1707(18) 0.0919(9) 0.5016(7) 0.56(3) Uani 1 1 d . B 2
H12G H 0.191518 0.136765 0.502265 0.842 Uiso 1 1 calc R B 2
H12H H 0.211747 0.066383 0.491157 0.842 Uiso 1 1 calc R B 2
H12I H 0.119551 0.073812 0.479449 0.842 Uiso 1 1 calc R B 2
N3B N 0.27767(19) 0.00925(15) 0.74464(11) 0.0244(6) Uani 1 1 d . . .
N4B N 0.18393(19) 0.06388(15) 0.72253(11) 0.0264(7) Uani 1 1 d . . .
C28B C 0.2842(2) 0.06659(18) 0.78039(13) 0.0243(7) Uani 1 1 d . . .
C29B C 0.3339(2) 0.09194(19) 0.82432(13) 0.0296(8) Uani 1 1 d . . .
H29B H 0.372157 0.069415 0.833761 0.035 Uiso 1 1 calc R . .
C30B C 0.3258(3) 0.1510(2) 0.85377(14) 0.0356(9) Uani 1 1 d . . .
H30B H 0.358776 0.169046 0.883927 0.043 Uiso 1 1 calc R . .
C31B C 0.2701(3) 0.18450(19) 0.84003(15) 0.0386(10) Uani 1 1 d . . .
H31B H 0.266066 0.224919 0.860992 0.046 Uiso 1 1 calc R . .
C32B C 0.2205(3) 0.15997(19) 0.79632(15) 0.0348(9) Uani 1 1 d . . .
H32B H 0.183289 0.183284 0.786922 0.042 Uiso 1 1 calc R . .
C33B C 0.2271(2) 0.10004(18) 0.76663(13) 0.0263(8) Uani 1 1 d . . .
C34B C 0.2177(2) 0.01153(18) 0.71221(12) 0.0234(7) Uani 1 1 d . . .
C35B C 0.1914(2) -0.03966(18) 0.66644(13) 0.0272(8) Uani 1 1 d . . .
C36B C 0.2418(3) -0.08279(19) 0.64934(14) 0.0325(9) Uani 1 1 d . . .
H36B H 0.291589 -0.080522 0.668174 0.039 Uiso 1 1 calc R . .
C37B C 0.2196(3) -0.1287(2) 0.60512(15) 0.0398(10) Uani 1 1 d . . .
H37B H 0.254558 -0.157452 0.593755 0.048 Uiso 1 1 calc R . .
C38B C 0.1484(3) -0.1333(2) 0.57775(15) 0.0470(12) Uani 1 1 d . . .
H38B H 0.134311 -0.164270 0.547103 0.056 Uiso 1 1 calc R . .
C39B C 0.0961(3) -0.0923(3) 0.59494(16) 0.0520(13) Uani 1 1 d . . .
H39B H 0.045240 -0.096361 0.576485 0.062 Uiso 1 1 calc R . .
C40B C 0.1182(3) -0.0455(2) 0.63898(15) 0.0412(10) Uani 1 1 d . . .
H40B H 0.082575 -0.017225 0.650307 0.049 Uiso 1 1 calc R . .
N1D N 0.2021(2) 0.51893(17) 0.45681(13) 0.0342(8) Uani 1 1 d . . .
N2D N 0.32655(19) 0.56098(16) 0.49209(12) 0.0284(7) Uani 1 1 d . . .
C1D C 0.2699(2) 0.56401(18) 0.45902(14) 0.0276(8) Uani 1 1 d . . .
H1D H 0.276249 0.592935 0.440334 0.033 Uiso 1 1 calc R . .
C2D C 0.2945(3) 0.5132(2) 0.51161(17) 0.0389(10) Uani 1 1 d . . .
H2D H 0.322064 0.500893 0.535812 0.047 Uiso 1 1 calc R . .
C3D C 0.2168(3) 0.4871(2) 0.48997(17) 0.0423(11) Uani 1 1 d . . .
H3D H 0.179120 0.453385 0.496247 0.051 Uiso 1 1 calc R . .
C4D C 0.1247(2) 0.5096(2) 0.42811(16) 0.0371(10) Uani 1 1 d . . .
C5D C 0.0730(3) 0.5527(2) 0.44419(19) 0.0455(12) Uani 1 1 d . . .
C6D C -0.0016(3) 0.5414(3) 0.4153(2) 0.0587(16) Uani 1 1 d . . .
H6D H -0.038493 0.569392 0.424253 0.070 Uiso 1 1 calc R . .
C7D C -0.0227(3) 0.4898(4) 0.3737(2) 0.0696(19) Uani 1 1 d . . .
H7D H -0.073938 0.483138 0.354705 0.083 Uiso 1 1 calc R . .
C8D C 0.0286(3) 0.4482(3) 0.3593(2) 0.0602(15) Uani 1 1 d . . .
H8D H 0.012611 0.413058 0.330870 0.072 Uiso 1 1 calc R . .
C9D C 0.1048(3) 0.4578(3) 0.38678(19) 0.0473(12) Uani 1 1 d . . .
C10D C 0.0946(3) 0.6073(2) 0.49003(19) 0.0479(12) Uani 1 1 d . . .
H10D H 0.149664 0.606295 0.505272 0.057 Uiso 1 1 calc R . .
C11D C 0.1016(4) 0.6721(3) 0.4799(3) 0.080(2) Uani 1 1 d . . .
H11J H 0.143050 0.676327 0.458384 0.120 Uiso 1 1 calc GR . .
H11K H 0.118057 0.707312 0.509850 0.120 Uiso 1 1 calc GR . .
H11L H 0.048270 0.674294 0.464950 0.120 Uiso 1 1 calc GR . .
C12D C 0.0324(3) 0.5994(3) 0.5247(2) 0.0585(14) Uani 1 1 d . . .
H12J H -0.023206 0.595162 0.509197 0.088 Uiso 1 1 calc GR . .
H12K H 0.045323 0.637413 0.553017 0.088 Uiso 1 1 calc GR . .
H12L H 0.035080 0.560619 0.534225 0.088 Uiso 1 1 calc GR . .
C13D C 0.1609(3) 0.4103(3) 0.37025(19) 0.0538(13) Uani 1 1 d . . .
H13D H 0.219402 0.433231 0.382210 0.065 Uiso 1 1 calc R . .
C14D C 0.1519(6) 0.3805(3) 0.3147(2) 0.095(3) Uani 1 1 d . . .
H14G H 0.096601 0.353363 0.303140 0.143 Uiso 1 1 calc GR . .
H14H H 0.192981 0.354101 0.306523 0.143 Uiso 1 1 calc GR . .
H14I H 0.160620 0.415328 0.299904 0.143 Uiso 1 1 calc GR . .
C15D C 0.1418(5) 0.3529(3) 0.3882(3) 0.082(2) Uani 1 1 d . . .
H15H H 0.154447 0.366814 0.423023 0.123 Uiso 1 1 calc GR . .
H15I H 0.175066 0.321919 0.374365 0.123 Uiso 1 1 calc GR . .
H15J H 0.083224 0.332237 0.379058 0.123 Uiso 1 1 calc GR . .
C16D C 0.4086(2) 0.60211(17) 0.50724(13) 0.0238(7) Uani 1 1 d . . .
C17D C 0.4241(3) 0.64710(19) 0.55270(14) 0.0312(9) Uani 1 1 d . . .
C18D C 0.5046(3) 0.6824(2) 0.56750(14) 0.0360(9) Uani 1 1 d . . .
H18D H 0.518199 0.712943 0.598317 0.043 Uiso 1 1 calc R . .
C19D C 0.5650(3) 0.6738(2) 0.53825(14) 0.0384(10) Uani 1 1 d . . .
H19D H 0.619653 0.698254 0.549137 0.046 Uiso 1 1 calc R . .
C20D C 0.5466(2) 0.6297(2) 0.49311(14) 0.0338(9) Uani 1 1 d . . .
H20F H 0.588614 0.625127 0.473062 0.041 Uiso 1 1 calc R . .
C21D C 0.4678(2) 0.59209(18) 0.47667(13) 0.0251(8) Uani 1 1 d . . .
C22D C 0.3576(3) 0.6592(3) 0.58512(17) 0.0495(12) Uani 1 1 d . . .
H22D H 0.305293 0.627395 0.569386 0.059 Uiso 1 1 calc R . .
C23D C 0.3435(10) 0.7255(7) 0.5915(5) 0.317(12) Uani 1 1 d . . .
H23J H 0.341109 0.746375 0.625273 0.475 Uiso 1 1 calc GR . .
H23K H 0.291411 0.723011 0.572752 0.475 Uiso 1 1 calc GR . .
H23L H 0.388749 0.750932 0.580725 0.475 Uiso 1 1 calc GR . .
C24D C 0.3787(3) 0.6514(3) 0.63247(17) 0.0635(16) Uani 1 1 d . . .
H24J H 0.380143 0.606080 0.628846 0.095 Uiso 1 1 calc GR . .
H24K H 0.337153 0.664024 0.652914 0.095 Uiso 1 1 calc GR . .
H24L H 0.432836 0.678840 0.647003 0.095 Uiso 1 1 calc GR . .
C25D C 0.4514(3) 0.5799(3) 0.38961(15) 0.0525(14) Uani 1 1 d . . .
H25G H 0.407008 0.603640 0.392311 0.079 Uiso 1 1 calc GR . .
H25H H 0.443799 0.548715 0.357743 0.079 Uiso 1 1 calc GR . .
H25I H 0.504536 0.610294 0.394766 0.079 Uiso 1 1 calc GR . .
C26D C 0.4496(3) 0.5440(2) 0.42700(14) 0.0341(9) Uani 1 1 d . . .
H26D H 0.392717 0.517399 0.423516 0.041 Uiso 1 1 calc R . .
C27D C 0.5094(3) 0.4979(2) 0.41951(15) 0.0401(10) Uani 1 1 d . . .
H27G H 0.565115 0.522338 0.420143 0.060 Uiso 1 1 calc GR . .
H27H H 0.492232 0.464602 0.388624 0.060 Uiso 1 1 calc GR . .
H27I H 0.508846 0.477330 0.444977 0.060 Uiso 1 1 calc GR . .
N3D N 0.2883(2) 0.66767(16) 0.40676(12) 0.0330(8) Uani 1 1 d . . .
N4D N 0.2007(2) 0.72788(17) 0.38717(13) 0.0395(9) Uani 1 1 d . . .
C28D C 0.3064(3) 0.72835(19) 0.44025(14) 0.0341(9) Uani 1 1 d . . .
C29D C 0.3644(3) 0.7538(2) 0.48032(15) 0.0457(11) Uani 1 1 d . . .
H29D H 0.400708 0.729052 0.488565 0.055 Uiso 1 1 calc R . .
C30D C 0.3679(4) 0.8168(2) 0.50824(17) 0.0551(14) Uani 1 1 d . . .
H30D H 0.407553 0.835294 0.535852 0.066 Uiso 1 1 calc R . .
C31D C 0.3150(4) 0.8531(2) 0.49667(18) 0.0581(16) Uani 1 1 d . . .
H31D H 0.318705 0.895865 0.516631 0.070 Uiso 1 1 calc R . .
C32D C 0.2572(3) 0.8285(2) 0.45682(18) 0.0481(13) Uani 1 1 d . . .
H32D H 0.221258 0.853768 0.448873 0.058 Uiso 1 1 calc R . .
C33D C 0.2527(3) 0.76469(19) 0.42806(15) 0.0366(10) Uani 1 1 d . . .
C34D C 0.2263(3) 0.67186(19) 0.37720(14) 0.0312(9) Uani 1 1 d . . .
C35D C 0.1879(3) 0.61740(19) 0.33425(14) 0.0328(9) Uani 1 1 d . . .
C36D C 0.2318(3) 0.5713(2) 0.31218(15) 0.0366(10) Uani 1 1 d . . .
H36D H 0.285685 0.572909 0.326021 0.044 Uiso 1 1 calc R . .
C37D C 0.1969(3) 0.5237(2) 0.27041(15) 0.0410(11) Uani 1 1 d . . .
H37D H 0.227560 0.493442 0.255148 0.049 Uiso 1 1 calc R . .
C38D C 0.1181(3) 0.5196(2) 0.25067(16) 0.0481(12) Uani 1 1 d . . .
H38D H 0.094424 0.486883 0.221831 0.058 Uiso 1 1 calc R . .
C39D C 0.0737(4) 0.5635(2) 0.27307(18) 0.0526(12) Uani 1 1 d . . .
H39D H 0.018709 0.560217 0.260022 0.063 Uiso 1 1 calc R . .
C40D C 0.1088(3) 0.6125(2) 0.31461(16) 0.0448(11) Uani 1 1 d . . .
H40D H 0.077996 0.642829 0.329537 0.054 Uiso 1 1 calc R . .
N1E N 0.20570(19) 0.84959(16) 0.28863(13) 0.0307(7) Uani 1 1 d . . .
N2E N 0.3278(2) 0.89270(16) 0.32513(12) 0.0302(7) Uani 1 1 d . . .
C1E C 0.2720(2) 0.89636(18) 0.29261(14) 0.0286(8) Uani 1 1 d . . .
H1E H 0.277870 0.926770 0.275124 0.034 Uiso 1 1 calc R . .
C2E C 0.2961(2) 0.8421(2) 0.34291(16) 0.0354(9) Uani 1 1 d . . .
H2E H 0.323667 0.828709 0.366501 0.043 Uiso 1 1 calc R . .
C3E C 0.2198(2) 0.8162(2) 0.32047(16) 0.0354(9) Uani 1 1 d . . .
H3E H 0.182336 0.781272 0.325466 0.042 Uiso 1 1 calc R . .
C4E C 0.1320(2) 0.83666(19) 0.25641(14) 0.0288(8) Uani 1 1 d . . .
C5E C 0.0785(2) 0.87935(19) 0.26723(14) 0.0281(8) Uani 1 1 d . . .
C6E C 0.0074(3) 0.8652(2) 0.23510(16) 0.0410(10) Uani 1 1 d . . .
H6E H -0.030619 0.892689 0.240530 0.049 Uiso 1 1 calc R . .
C7E C -0.0084(3) 0.8114(3) 0.19531(16) 0.0482(12) Uani 1 1 d . . .
H7E H -0.057112 0.802785 0.173715 0.058 Uiso 1 1 calc R . .
C8E C 0.0447(3) 0.7701(2) 0.18636(16) 0.0454(11) Uani 1 1 d . . .
H8E H 0.031946 0.733127 0.159040 0.054 Uiso 1 1 calc R . .
C9E C 0.1160(3) 0.7818(2) 0.21647(16) 0.0384(10) Uani 1 1 d . . .
C10E C 0.0929(3) 0.9370(2) 0.31171(16) 0.0393(10) Uani 1 1 d . . .
H10E H 0.151260 0.944559 0.326370 0.047 Uiso 1 1 calc R . .
C11E C 0.0811(4) 0.9980(2) 0.3014(2) 0.0648(17) Uani 1 1 d . . .
H11M H 0.117758 1.007435 0.278596 0.097 Uiso 1 1 calc GR . .
H11N H 0.093901 1.033981 0.331035 0.097 Uiso 1 1 calc GR . .
H11O H 0.023771 0.992374 0.287894 0.097 Uiso 1 1 calc GR . .
C12E C 0.0371(4) 0.9233(2) 0.34837(16) 0.0513(13) Uani 1 1 d . . .
H12M H -0.020483 0.910342 0.333614 0.077 Uiso 1 1 calc GR . .
H12N H 0.044246 0.962342 0.375516 0.077 Uiso 1 1 calc GR . .
H12O H 0.051721 0.888308 0.359413 0.077 Uiso 1 1 calc GR . .
C13E C 0.1750(3) 0.7357(2) 0.2057(2) 0.0621(16) Uani 1 1 d . . .
H13E H 0.225372 0.755122 0.229674 0.075 Uiso 1 1 calc R . .
C14E C 0.2007(12) 0.7276(8) 0.1593(6) 0.380(17) Uani 1 1 d . . .
H14J H 0.187232 0.681610 0.141196 0.569 Uiso 1 1 calc GR . .
H14K H 0.260299 0.744121 0.162668 0.569 Uiso 1 1 calc GR . .
H14L H 0.172200 0.751552 0.142460 0.569 Uiso 1 1 calc GR . .
C15E C 0.1427(4) 0.6722(3) 0.2092(3) 0.085(2) Uani 1 1 d . . .
H15K H 0.126311 0.675856 0.240983 0.127 Uiso 1 1 calc GR . .
H15L H 0.185067 0.646531 0.204050 0.127 Uiso 1 1 calc GR . .
H15M H 0.094665 0.650904 0.185045 0.127 Uiso 1 1 calc GR . .
C16E C 0.4081(2) 0.93606(19) 0.34179(14) 0.0282(8) Uani 1 1 d . . .
C17E C 0.4206(3) 0.9786(2) 0.38777(15) 0.0341(9) Uani 1 1 d . . .
C18E C 0.4984(3) 1.0177(2) 0.40358(14) 0.0364(9) Uani 1 1 d . . .
H18E H 0.509635 1.046992 0.434935 0.044 Uiso 1 1 calc R . .
C19E C 0.5603(3) 1.0151(2) 0.37465(15) 0.0394(10) Uani 1 1 d . . .
H19E H 0.613142 1.042516 0.386388 0.047 Uiso 1 1 calc R . .
C20E C 0.5460(2) 0.9733(2) 0.32915(14) 0.0311(8) Uani 1 1 d . . .
H20G H 0.589070 0.972615 0.309692 0.037 Uiso 1 1 calc R . .
C21E C 0.4685(2) 0.93148(18) 0.31085(14) 0.0266(8) Uani 1 1 d . . .
C22E C 0.3517(3) 0.9819(3) 0.41960(18) 0.0510(12) Uani 1 1 d . . .
H22E H 0.319325 0.936558 0.412315 0.061 Uiso 1 1 calc R . .
C23E C 0.2937(4) 1.0194(3) 0.4070(2) 0.081(2) Uani 1 1 d . . .
H23M H 0.318803 1.065626 0.419446 0.121 Uiso 1 1 calc GR . .
H23N H 0.242958 1.010164 0.420990 0.121 Uiso 1 1 calc GR . .
H23O H 0.280922 1.007200 0.372290 0.121 Uiso 1 1 calc GR . .
C24E C 0.3839(4) 1.0036(3) 0.47250(18) 0.0675(17) Uani 1 1 d . . .
H24M H 0.421351 0.976598 0.478643 0.101 Uiso 1 1 calc GR . .
H24N H 0.337647 0.999231 0.490874 0.101 Uiso 1 1 calc GR . .
H24O H 0.413582 1.048868 0.482020 0.101 Uiso 1 1 calc GR . .
C25E C 0.4607(3) 0.9236(2) 0.22475(14) 0.0339(9) Uani 1 1 d . . .
H25J H 0.422740 0.953049 0.230371 0.051 Uiso 1 1 calc GR . .
H25K H 0.445924 0.893379 0.192474 0.051 Uiso 1 1 calc GR . .
H25L H 0.517094 0.948528 0.228148 0.051 Uiso 1 1 calc GR . .
C26E C 0.4549(2) 0.88576(18) 0.26098(14) 0.0286(8) Uani 1 1 d . . .
H26E H 0.398017 0.858440 0.255357 0.034 Uiso 1 1 calc R . .
C27E C 0.5158(3) 0.8406(2) 0.25438(15) 0.0345(9) Uani 1 1 d . . .
H27J H 0.571604 0.865905 0.256479 0.052 Uiso 1 1 calc GR . .
H27K H 0.500828 0.808008 0.223078 0.052 Uiso 1 1 calc GR . .
H27L H 0.513686 0.819203 0.279355 0.052 Uiso 1 1 calc GR . .
N3F N 0.28157(19) 1.34565(15) 0.08189(10) 0.0254(7) Uani 1 1 d . . .
N4F N 0.1968(2) 1.40661(15) 0.05823(11) 0.0298(7) Uani 1 1 d . . .
C28F C 0.2969(2) 1.40648(18) 0.11511(13) 0.0270(8) Uani 1 1 d . . .
C29F C 0.3527(3) 1.4322(2) 0.15674(14) 0.0368(10) Uani 1 1 d . . .
H29F H 0.388506 1.407876 0.166292 0.044 Uiso 1 1 calc R . .
C30F C 0.3534(3) 1.4955(2) 0.18370(14) 0.0448(12) Uani 1 1 d . . .
H30F H 0.390244 1.514486 0.212463 0.054 Uiso 1 1 calc R . .
C31F C 0.3020(3) 1.5316(2) 0.16975(15) 0.0467(12) Uani 1 1 d . . .
H31F H 0.304393 1.574449 0.189195 0.056 Uiso 1 1 calc R . .
C32F C 0.2472(3) 1.5065(2) 0.12813(16) 0.0448(12) Uani 1 1 d . . .
H32F H 0.212522 1.531634 0.118694 0.054 Uiso 1 1 calc R . .
C33F C 0.2445(3) 1.44293(17) 0.10023(13) 0.0287(8) Uani 1 1 d . . .
C34F C 0.2226(2) 1.34999(17) 0.04983(12) 0.0228(7) Uani 1 1 d . . .
C35F C 0.1864(2) 1.29536(17) 0.00688(12) 0.0242(8) Uani 1 1 d . . .
C36F C 0.2252(3) 1.24337(19) -0.00808(13) 0.0312(8) Uani 1 1 d . . .
H36F H 0.273737 1.242035 0.010240 0.037 Uiso 1 1 calc R . .
C37F C 0.1927(3) 1.1939(2) -0.04970(15) 0.0412(10) Uani 1 1 d . . .
H37F H 0.219777 1.159190 -0.060167 0.049 Uiso 1 1 calc R . .
C38F C 0.1214(3) 1.1948(2) -0.07594(15) 0.0398(10) Uani 1 1 d . . .
H38F H 0.099354 1.160874 -0.104430 0.048 Uiso 1 1 calc R . .
C39F C 0.0825(3) 1.2449(2) -0.06074(15) 0.0408(10) Uani 1 1 d . . .
H39F H 0.032867 1.245346 -0.078464 0.049 Uiso 1 1 calc R . .
C40F C 0.1150(3) 1.2943(2) -0.01995(14) 0.0329(9) Uani 1 1 d . . .
H40F H 0.087462 1.328831 -0.009974 0.039 Uiso 1 1 calc R . .
N1F N 0.20969(19) 1.19746(15) 0.13249(11) 0.0270(7) Uani 1 1 d . . .
N2F N 0.33138(19) 1.24342(17) 0.17037(12) 0.0302(7) Uani 1 1 d . . .
C1F C 0.2757(2) 1.24328(19) 0.13516(13) 0.0267(8) Uani 1 1 d . . .
H1F H 0.282209 1.271050 0.115599 0.032 Uiso 1 1 calc R . .
C2F C 0.2993(3) 1.1966(2) 0.19087(16) 0.0387(10) Uani 1 1 d . . .
H2F H 0.325642 1.186620 0.216634 0.046 Uiso 1 1 calc R . .
C3F C 0.2235(2) 1.1680(2) 0.16738(15) 0.0345(9) Uani 1 1 d . . .
H3F H 0.186263 1.133947 0.173516 0.041 Uiso 1 1 calc R . .
C4F C 0.1365(2) 1.18206(18) 0.09816(13) 0.0255(8) Uani 1 1 d . . .
C5F C 0.0814(2) 1.22348(18) 0.10680(14) 0.0290(8) Uani 1 1 d . . .
C6F C 0.0131(3) 1.2084(2) 0.07248(16) 0.0363(9) Uani 1 1 d . . .
H6F H -0.026475 1.234711 0.076700 0.044 Uiso 1 1 calc R . .
C7F C 0.0023(3) 1.1557(2) 0.03240(15) 0.0414(10) Uani 1 1 d . . .
H7F H -0.043732 1.147135 0.008873 0.050 Uiso 1 1 calc R . .
C8F C 0.0572(3) 1.1152(2) 0.02583(15) 0.0396(10) Uani 1 1 d . . .
H8F H 0.047901 1.078876 -0.001845 0.047 Uiso 1 1 calc R . .
C9F C 0.1259(2) 1.12702(19) 0.05919(14) 0.0324(9) Uani 1 1 d . . .
C10F C 0.0917(3) 1.2794(2) 0.15173(16) 0.0380(10) Uani 1 1 d . . .
H10F H 0.149080 1.287940 0.168075 0.046 Uiso 1 1 calc R . .
C11F C 0.0784(4) 1.3406(2) 0.1414(2) 0.0588(16) Uani 1 1 d . . .
H11P H 0.114675 1.350320 0.118393 0.088 Uiso 1 1 calc GR . .
H11Q H 0.091165 1.376657 0.170942 0.088 Uiso 1 1 calc GR . .
H11R H 0.020951 1.334486 0.128007 0.088 Uiso 1 1 calc GR . .
C12F C 0.0317(3) 1.2609(2) 0.18507(15) 0.0467(12) Uani 1 1 d . . .
H12P H -0.025015 1.253059 0.169831 0.070 Uiso 1 1 calc GR . .
H12Q H 0.040330 1.296132 0.214992 0.070 Uiso 1 1 calc GR . .
H12R H 0.041309 1.221535 0.191700 0.070 Uiso 1 1 calc GR . .
C13F C 0.1860(3) 1.0813(2) 0.05369(18) 0.0464(11) Uani 1 1 d . . .
H13F H 0.216076 1.088056 0.085888 0.056 Uiso 1 1 calc R . .
C14F C 0.2482(6) 1.0959(4) 0.0219(4) 0.166(6) Uani 1 1 d . . .
H14M H 0.221346 1.082448 -0.011108 0.249 Uiso 1 1 calc GR . .
H14N H 0.291965 1.072413 0.024017 0.249 Uiso 1 1 calc GR . .
H14O H 0.271861 1.142467 0.031884 0.249 Uiso 1 1 calc GR . .
C15F C 0.1441(4) 1.0107(3) 0.0337(2) 0.0724(17) Uani 1 1 d . . .
H15N H 0.183620 0.984010 0.037110 0.109 Uiso 1 1 calc GR . .
H15O H 0.123678 1.001151 -0.000057 0.109 Uiso 1 1 calc GR . .
H15P H 0.097903 1.001229 0.051194 0.109 Uiso 1 1 calc GR . .
C16F C 0.4132(2) 1.28271(19) 0.18369(14) 0.0299(8) Uani 1 1 d . . .
C17F C 0.4306(3) 1.3291(2) 0.22897(14) 0.0381(10) Uani 1 1 d . . .
C18F C 0.5110(3) 1.3636(2) 0.24226(16) 0.0421(10) Uani 1 1 d . . .
H18F H 0.525972 1.394548 0.272874 0.051 Uiso 1 1 calc R . .
C19F C 0.5687(3) 1.3544(2) 0.21268(16) 0.0447(11) Uani 1 1 d . . .
H19F H 0.623248 1.379374 0.222718 0.054 Uiso 1 1 calc R . .
C20F C 0.5498(3) 1.3088(2) 0.16774(16) 0.0373(10) Uani 1 1 d . . .
H20H H 0.591373 1.303793 0.147409 0.045 Uiso 1 1 calc R . .
C21F C 0.4709(2) 1.27068(19) 0.15230(14) 0.0283(8) Uani 1 1 d . . .
C22F C 0.3672(4) 1.3438(3) 0.26333(17) 0.0566(13) Uani 1 1 d . . .
H22F H 0.311195 1.317801 0.248069 0.068 Uiso 1 1 calc R . .
C23F C 0.3667(6) 1.4200(3) 0.2789(2) 0.101(3) Uani 1 1 d . . .
H23P H 0.423165 1.445226 0.283055 0.152 Uiso 1 1 calc GR . .
H23Q H 0.343632 1.431696 0.309026 0.152 Uiso 1 1 calc GR . .
H23R H 0.333046 1.429370 0.254160 0.152 Uiso 1 1 calc GR . .
C24F C 0.3881(3) 1.3320(2) 0.30873(16) 0.0455(11) Uani 1 1 d . . .
H24P H 0.390817 1.286483 0.302876 0.068 Uiso 1 1 calc GR . .
H24Q H 0.345811 1.341876 0.329372 0.068 Uiso 1 1 calc GR . .
H24R H 0.441600 1.359584 0.324313 0.068 Uiso 1 1 calc GR . .
C25F C 0.4481(3) 1.2529(2) 0.06410(15) 0.0383(10) Uani 1 1 d . . .
H25M H 0.405050 1.277991 0.067751 0.057 Uiso 1 1 calc GR . .
H25N H 0.436101 1.219657 0.033037 0.057 Uiso 1 1 calc GR . .
H25O H 0.501514 1.281743 0.066169 0.057 Uiso 1 1 calc GR . .
C26F C 0.4507(2) 1.2208(2) 0.10354(15) 0.0324(9) Uani 1 1 d . . .
H26F H 0.394639 1.193828 0.101788 0.039 Uiso 1 1 calc R . .
C27F C 0.5111(3) 1.1754(2) 0.09490(16) 0.0410(10) Uani 1 1 d . . .
H27M H 0.566182 1.200238 0.094549 0.061 Uiso 1 1 calc GR . .
H27N H 0.492930 1.141911 0.064194 0.061 Uiso 1 1 calc GR . .
H27O H 0.512798 1.155073 0.120440 0.061 Uiso 1 1 calc GR . .

loop_
_atom_site_aniso_label
_atom_site_aniso_U_11
_atom_site_aniso_U_22
_atom_site_aniso_U_33
_atom_site_aniso_U_23
_atom_site_aniso_U_13
_atom_site_aniso_U_12
N1A 0.0167(14) 0.0210(15) 0.0255(15) 0.0075(12) 0.0015(11) 0.0018(12)
N2A 0.0194(16) 0.0304(17) 0.0372(17) 0.0187(14) -0.0048(13) -0.0030(13)
C1A 0.0203(18) 0.0175(17) 0.0264(17) 0.0068(14) 0.0006(14) 0.0030(14)
C2A 0.027(2) 0.030(2) 0.040(2) 0.0198(17) -0.0041(16) 0.0010(16)
C3A 0.0219(18) 0.0241(18) 0.0322(19) 0.0128(15) 0.0013(14) 0.0023(14)
C4A 0.0180(17) 0.031(2) 0.0243(17) 0.0132(15) -0.0019(13) -0.0034(14)
C5A 0.021(2) 0.049(3) 0.069(3) 0.043(2) 0.0133(19) 0.0108(18)
C6A 0.024(2) 0.089(5) 0.135(6) 0.086(5) -0.007(3) 0.002(3)
C7A 0.043(4) 0.140(8) 0.130(7) 0.110(7) -0.029(4) -0.027(4)
C8A 0.093(5) 0.100(5) 0.033(3) 0.032(3) -0.032(3) -0.072(5)
C9A 0.048(3) 0.048(3) 0.029(2) 0.008(2) 0.0069(19) -0.024(2)
C10A 0.056(3) 0.032(2) 0.091(4) 0.026(3) 0.049(3) 0.023(2)
C11A 0.084(5) 0.045(3) 0.192(8) 0.062(4) 0.092(5) 0.031(3)
C12A 0.129(6) 0.040(3) 0.133(6) 0.038(4) 0.102(6) 0.033(4)
C13A 0.085(4) 0.048(3) 0.065(4) -0.021(3) 0.043(3) -0.031(3)
C14A 0.256(13) 0.069(5) 0.061(4) -0.006(4) 0.078(6) -0.043(6)
C15A 0.098(5) 0.079(5) 0.071(4) 0.016(4) 0.030(4) 0.028(4)
C16A 0.028(2) 0.046(3) 0.053(3) 0.035(2) -0.0191(19) -0.0143(19)
C17A 0.046(3) 0.042(3) 0.054(3) 0.028(2) -0.017(2) -0.014(2)
C18A 0.071(4) 0.062(4) 0.073(4) 0.044(3) -0.048(3) -0.031(3)
C19A 0.039(3) 0.136(6) 0.088(5) 0.082(5) -0.012(3) -0.035(4)
C20A 0.029(3) 0.131(6) 0.068(4) 0.075(4) -0.011(2) -0.018(3)
C21A 0.019(2) 0.080(3) 0.060(3) 0.057(3) 0.0030(19) 0.001(2)
C22A 0.077(4) 0.032(3) 0.061(3) 0.010(2) -0.043(3) -0.010(3)
C23A 0.192(9) 0.038(3) 0.039(3) 0.003(2) -0.033(4) -0.008(4)
C24A 0.065(4) 0.061(4) 0.109(5) 0.044(4) 0.007(4) 0.004(3)
C25A 0.050(3) 0.072(3) 0.052(3) 0.042(3) 0.016(2) 0.036(3)
C26A 0.022(2) 0.073(3) 0.057(3) 0.047(3) 0.0070(19) 0.014(2)
C27A 0.042(3) 0.096(4) 0.089(4) 0.072(4) 0.025(3) 0.037(3)
N3C 0.0291(17) 0.0360(18) 0.0306(16) 0.0197(15) 0.0094(13) 0.0076(14)
N4C 0.0377(19) 0.0305(18) 0.0355(18) 0.0190(15) 0.0089(14) 0.0089(15)
C28C 0.037(2) 0.031(2) 0.031(2) 0.0153(17) 0.0033(17) -0.0012(17)
C29C 0.060(3) 0.037(3) 0.044(3) 0.017(2) -0.011(2) -0.004(2)
C30C 0.110(5) 0.038(3) 0.053(3) 0.010(2) -0.030(3) -0.005(3)
C31C 0.133(6) 0.033(3) 0.045(3) 0.006(2) -0.008(3) 0.012(3)
C32C 0.082(4) 0.034(3) 0.049(3) 0.018(2) 0.007(3) 0.015(2)
C33C 0.047(3) 0.030(2) 0.032(2) 0.0155(17) 0.0111(18) 0.0062(18)
C34C 0.028(2) 0.036(2) 0.0313(19) 0.0223(17) 0.0134(15) 0.0118(16)
C35C 0.040(2) 0.038(2) 0.0255(18) 0.0166(17) 0.0115(16) 0.0157(18)
C36C 0.046(3) 0.049(3) 0.033(2) 0.016(2) 0.0166(19) 0.016(2)
C37C 0.095(5) 0.063(3) 0.032(2) 0.014(2) 0.019(3) 0.043(3)
C38C 0.099(5) 0.052(3) 0.035(3) 0.006(2) -0.011(3) 0.022(3)
C39C 0.078(4) 0.051(3) 0.055(3) 0.010(3) -0.022(3) 0.017(3)
C40C 0.048(3) 0.041(3) 0.050(3) 0.010(2) 0.000(2) 0.016(2)
N3A 0.0224(15) 0.0255(16) 0.0228(14) 0.0077(12) 0.0054(12) 0.0067(12)
N4A 0.0306(17) 0.0284(16) 0.0264(15) 0.0127(13) 0.0071(13) 0.0104(13)
C28A 0.0250(18) 0.0277(19) 0.0200(16) 0.0077(14) 0.0078(14) 0.0070(15)
C29A 0.037(2) 0.034(2) 0.0262(19) 0.0034(17) 0.0034(16) 0.0125(18)
C30A 0.064(3) 0.038(2) 0.029(2) -0.0008(18) -0.005(2) 0.023(2)
C31A 0.068(3) 0.037(2) 0.037(2) -0.0007(19) 0.008(2) 0.028(2)
C32A 0.048(3) 0.034(2) 0.033(2) 0.0101(17) 0.0129(18) 0.0238(19)
C33A 0.036(2) 0.0257(19) 0.0217(17) 0.0093(15) 0.0127(15) 0.0122(16)
C34A 0.0206(17) 0.0260(18) 0.0267(18) 0.0157(15) 0.0089(14) 0.0070(14)
C35A 0.0259(19) 0.0250(19) 0.0263(18) 0.0104(15) 0.0022(15) 0.0004(15)
C36A 0.036(2) 0.033(2) 0.0254(18) 0.0080(16) 0.0004(16) 0.0082(17)
C37A 0.062(3) 0.031(2) 0.030(2) 0.0028(18) -0.002(2) 0.015(2)
C38A 0.074(4) 0.031(2) 0.039(2) 0.0026(19) -0.018(2) 0.009(2)
C39A 0.050(3) 0.039(3) 0.047(3) 0.009(2) -0.025(2) 0.000(2)
C40A 0.033(2) 0.030(2) 0.043(2) 0.0112(18) -0.0046(18) 0.0072(17)
N1B 0.0317(17) 0.0216(15) 0.0233(15) 0.0079(12) 0.0016(12) 0.0074(13)
N2B 0.0303(17) 0.0234(15) 0.0198(14) 0.0053(12) 0.0032(12) 0.0108(13)
C1B 0.0268(19) 0.0215(18) 0.0205(16) 0.0051(14) -0.0003(14) 0.0076(15)
C2B 0.037(2) 0.037(2) 0.0289(19) 0.0188(17) 0.0045(16) 0.0161(18)
C3B 0.038(2) 0.031(2) 0.0297(19) 0.0159(17) 0.0060(16) 0.0128(17)
C4B 0.030(2) 0.0277(19) 0.0231(17) 0.0123(15) 0.0003(14) 0.0048(15)
C5B 0.033(2) 0.029(2) 0.033(2) 0.0157(17) 0.0052(16) 0.0071(16)
C6B 0.030(2) 0.043(2) 0.041(2) 0.021(2) -0.0001(17) 0.0075(18)
C7B 0.033(2) 0.051(3) 0.045(2) 0.024(2) -0.0034(19) 0.003(2)
C8B 0.052(3) 0.046(3) 0.024(2) 0.0090(19) -0.0074(18) -0.012(2)
C9B 0.039(2) 0.034(2) 0.0254(19) 0.0087(17) 0.0031(16) -0.0034(18)
C10B 0.036(2) 0.031(2) 0.036(2) 0.0050(17) 0.0048(17) 0.0080(18)
C11B 0.042(3) 0.032(2) 0.062(3) 0.009(2) 0.021(2) 0.0016(19)
C12B 0.087(4) 0.040(3) 0.036(2) 0.009(2) 0.017(2) -0.001(3)
C13B 0.052(3) 0.037(2) 0.035(2) -0.0037(19) 0.015(2) -0.004(2)
C14B 0.079(4) 0.066(4) 0.035(3) -0.005(2) 0.023(3) -0.010(3)
C15B 0.102(5) 0.035(3) 0.054(3) 0.004(2) 0.029(3) 0.019(3)
C16B 0.0282(19) 0.0267(19) 0.0206(17) 0.0088(15) 0.0035(14) 0.0092(15)
C17B 0.037(2) 0.0254(19) 0.0222(17) 0.0026(15) 0.0020(15) 0.0098(16)
C18B 0.040(2) 0.030(2) 0.0250(19) -0.0011(16) -0.0034(16) 0.0057(18)
C19B 0.030(2) 0.035(2) 0.035(2) 0.0079(18) 0.0031(16) 0.0023(17)
C20B 0.035(2) 0.034(2) 0.0274(19) 0.0088(16) 0.0089(16) 0.0111(17)
C21B 0.037(2) 0.0286(19) 0.0187(17) 0.0080(15) 0.0046(15) 0.0126(16)
C22B 0.047(3) 0.032(2) 0.0268(19) -0.0029(17) 0.0048(17) 0.0116(19)
C23B 0.055(3) 0.036(2) 0.027(2) -0.0062(18) -0.0002(19) 0.013(2)
C24B 0.114(5) 0.055(3) 0.038(3) 0.011(2) 0.041(3) 0.033(3)
C25B 0.064(3) 0.055(3) 0.0208(19) 0.0057(19) 0.0046(19) 0.039(2)
C26B 0.039(2) 0.033(2) 0.0210(17) 0.0023(16) 0.0042(15) 0.0176(18)
C27B 0.049(3) 0.035(2) 0.028(2) 0.0007(17) -0.0005(18) 0.023(2)
N3E 0.0363(18) 0.0243(16) 0.0273(16) 0.0109(13) 0.0006(13) 0.0008(14)
N4E 0.0328(18) 0.0271(16) 0.0240(15) 0.0090(13) 0.0068(13) 0.0045(14)
C28E 0.040(2) 0.025(2) 0.0281(19) 0.0106(16) 0.0052(16) -0.0013(17)
C29E 0.049(3) 0.031(2) 0.038(2) 0.0091(19) -0.0081(19) -0.0045(19)
C30E 0.050(3) 0.035(3) 0.048(3) 0.007(2) -0.008(2) -0.007(2)
C31E 0.054(3) 0.025(2) 0.045(3) -0.0015(19) 0.008(2) -0.004(2)
C32E 0.046(3) 0.028(2) 0.040(2) 0.0056(18) 0.0136(19) 0.0037(19)
C33E 0.032(2) 0.0251(19) 0.0246(18) 0.0062(15) 0.0082(15) -0.0013(16)
C34E 0.0292(19) 0.0238(18) 0.0239(17) 0.0115(15) 0.0092(15) 0.0037(15)
C35E 0.035(2) 0.0267(19) 0.0210(17) 0.0093(15) 0.0079(15) -0.0011(16)
C36E 0.052(3) 0.029(2) 0.040(2) 0.0097(18) -0.004(2) 0.011(2)
C37E 0.067(3) 0.027(2) 0.044(3) 0.0034(19) 0.001(2) 0.013(2)
C38E 0.057(3) 0.037(2) 0.0244(19) 0.0035(18) -0.0009(19) 0.001(2)
C39E 0.041(3) 0.056(3) 0.033(2) 0.003(2) -0.0034(19) 0.007(2)
C40E 0.037(2) 0.044(3) 0.031(2) 0.0003(19) 0.0042(17) 0.011(2)
N1C 0.0195(15) 0.0250(15) 0.0233(14) 0.0093(12) 0.0010(11) 0.0012(12)
N2C 0.0199(15) 0.0225(15) 0.0208(14) 0.0054(12) 0.0019(11) 0.0021(12)
C1C 0.0239(19) 0.0259(19) 0.0260(18) 0.0107(15) 0.0007(14) 0.0030(15)
C2C 0.0235(18) 0.0252(18) 0.0271(18) 0.0123(15) 0.0018(14) 0.0049(15)
C3C 0.0201(17) 0.0185(17) 0.0216(16) 0.0044(13) 0.0022(13) 0.0015(14)
C4C 0.0190(18) 0.038(2) 0.033(2) 0.0208(18) -0.0028(15) -0.0046(16)
C5C 0.034(2) 0.067(3) 0.028(2) 0.012(2) -0.0013(18) -0.022(2)
C6C 0.043(3) 0.136(6) 0.035(3) 0.037(3) -0.023(2) -0.033(4)
C06F 0.067(4) 0.036(3) 0.091(4) 0.024(3) 0.030(3) 0.008(3)
C06W 0.069(4) 0.040(3) 0.173(8) 0.049(4) 0.062(5) 0.013(3)
C7C 0.036(3) 0.127(6) 0.079(4) 0.071(5) -0.035(3) -0.027(4)
C8C 0.028(2) 0.078(4) 0.092(4) 0.062(4) 0.003(3) 0.011(2)
C9C 0.025(2) 0.040(2) 0.058(3) 0.034(2) -0.0011(18) 0.0001(18)
C10C 0.052(3) 0.077(4) 0.059(3) -0.028(3) 0.022(3) -0.018(3)
C11C 0.092(8) 0.107(8) 0.75(4) 0.223(16) 0.151(15) 0.041(6)
C13C 0.0194(18) 0.030(2) 0.0295(19) 0.0143(16) -0.0015(14) 0.0015(15)
C14C 0.035(2) 0.025(2) 0.039(2) 0.0120(17) -0.0103(17) -0.0009(17)
C15C 0.046(3) 0.043(3) 0.061(3) 0.026(2) -0.022(2) -0.019(2)
C16C 0.031(3) 0.102(5) 0.078(4) 0.061(4) -0.017(3) -0.023(3)
C17C 0.026(2) 0.107(5) 0.066(3) 0.061(3) 0.017(2) 0.012(3)
C18C 0.026(2) 0.051(3) 0.035(2) 0.0270(19) 0.0085(16) 0.0107(18)
C19C 0.056(3) 0.036(2) 0.033(2) -0.0074(18) -0.009(2) 0.016(2)
C20C 0.280(12) 0.042(3) 0.034(3) 0.012(2) 0.049(5) 0.065(5)
C21C 0.062(3) 0.039(3) 0.058(3) 0.017(2) 0.020(2) 0.013(2)
C22C 0.045(3) 0.066(3) 0.034(2) 0.022(2) 0.0147(19) 0.036(2)
C23C 0.072(4) 0.090(4) 0.054(3) 0.040(3) 0.029(3) 0.060(3)
C24C 0.085(4) 0.103(5) 0.040(3) 0.037(3) 0.029(3) 0.074(4)
C048 0.035(2) 0.029(2) 0.087(4) 0.021(2) 0.018(2) 0.0097(19)
C12C 1.18(6) 0.40(3) 0.56(3) 0.42(3) 0.78(4) 0.60(4)
N3B 0.0232(16) 0.0274(16) 0.0257(15) 0.0101(13) 0.0078(12) 0.0075(13)
N4B 0.0233(16) 0.0320(17) 0.0296(16) 0.0163(14) 0.0069(12) 0.0076(13)
C28B 0.0247(18) 0.0250(18) 0.0245(17) 0.0090(15) 0.0106(14) 0.0030(15)
C29B 0.030(2) 0.033(2) 0.0252(18) 0.0096(16) 0.0055(15) 0.0029(16)
C30B 0.037(2) 0.031(2) 0.031(2) 0.0042(17) 0.0019(17) -0.0030(17)
C31B 0.054(3) 0.0208(19) 0.038(2) 0.0062(17) 0.013(2) 0.0039(18)
C32B 0.041(2) 0.024(2) 0.040(2) 0.0126(17) 0.0098(18) 0.0043(17)
C33B 0.0265(19) 0.0249(19) 0.0297(18) 0.0128(15) 0.0090(15) 0.0014(15)
C34B 0.0226(18) 0.0269(19) 0.0240(17) 0.0111(15) 0.0083(14) 0.0062(15)
C35B 0.035(2) 0.029(2) 0.0226(17) 0.0120(15) 0.0100(15) 0.0089(16)
C36B 0.037(2) 0.030(2) 0.031(2) 0.0073(17) 0.0101(17) 0.0086(17)
C37B 0.056(3) 0.033(2) 0.030(2) 0.0058(18) 0.0158(19) 0.011(2)
C38B 0.072(3) 0.042(3) 0.024(2) 0.0059(19) 0.004(2) 0.012(2)
C39B 0.065(3) 0.056(3) 0.033(2) 0.008(2) -0.012(2) 0.023(3)
C40B 0.046(3) 0.047(3) 0.031(2) 0.0066(19) -0.0029(18) 0.023(2)
N1D 0.0187(16) 0.042(2) 0.051(2) 0.0314(17) 0.0017(14) 0.0023(14)
N2D 0.0164(15) 0.0316(17) 0.0428(18) 0.0213(15) 0.0025(13) 0.0038(13)
C1D 0.0179(18) 0.030(2) 0.040(2) 0.0188(17) 0.0051(15) 0.0041(15)
C2D 0.024(2) 0.046(3) 0.056(3) 0.037(2) -0.0025(18) 0.0013(18)
C3D 0.026(2) 0.050(3) 0.064(3) 0.043(2) 0.0000(19) 0.0010(19)
C4D 0.0206(19) 0.048(3) 0.053(3) 0.037(2) 0.0030(17) -0.0005(18)
C5D 0.022(2) 0.065(3) 0.074(3) 0.056(3) 0.012(2) 0.011(2)
C6D 0.024(2) 0.092(4) 0.089(4) 0.071(4) 0.010(2) 0.014(2)
C7D 0.030(3) 0.118(5) 0.080(4) 0.071(4) -0.008(3) 0.004(3)
C8D 0.041(3) 0.080(4) 0.062(3) 0.041(3) -0.007(2) -0.007(3)
C9D 0.030(2) 0.055(3) 0.064(3) 0.039(3) 0.000(2) -0.004(2)
C10D 0.031(2) 0.051(3) 0.075(3) 0.037(3) 0.014(2) 0.009(2)
C11D 0.092(5) 0.060(4) 0.125(6) 0.062(4) 0.076(4) 0.027(3)
C12D 0.053(3) 0.061(3) 0.079(4) 0.049(3) 0.021(3) 0.008(3)
C13D 0.047(3) 0.051(3) 0.064(3) 0.027(3) 0.005(2) -0.002(2)
C14D 0.140(7) 0.060(4) 0.067(4) 0.019(3) 0.004(4) -0.018(4)
C15D 0.083(5) 0.069(4) 0.095(5) 0.040(4) 0.003(4) 0.000(4)
C16D 0.0197(18) 0.0202(18) 0.0327(19) 0.0097(15) 0.0041(14) 0.0041(14)
C17D 0.039(2) 0.030(2) 0.0279(19) 0.0099(16) 0.0083(16) 0.0131(17)
C18D 0.046(3) 0.027(2) 0.0241(19) -0.0018(16) 0.0010(17) -0.0013(18)
C19D 0.035(2) 0.035(2) 0.032(2) 0.0052(18) -0.0032(17) -0.0142(18)
C20D 0.023(2) 0.042(2) 0.030(2) 0.0058(18) 0.0055(15) -0.0005(17)
C21D 0.0208(18) 0.0249(19) 0.0283(18) 0.0053(15) 0.0026(14) 0.0057(15)
C22D 0.058(3) 0.067(3) 0.043(2) 0.028(2) 0.029(2) 0.037(3)
C23D 0.52(2) 0.363(17) 0.404(19) 0.352(17) 0.44(2) 0.415(19)
C24D 0.055(3) 0.086(4) 0.033(2) 0.005(3) 0.015(2) -0.010(3)
C25D 0.074(4) 0.061(3) 0.023(2) -0.004(2) -0.004(2) 0.049(3)
C26D 0.029(2) 0.030(2) 0.033(2) -0.0086(17) -0.0045(16) 0.0129(17)
C27D 0.043(3) 0.037(2) 0.036(2) -0.0030(18) -0.0015(18) 0.021(2)
N3D 0.044(2) 0.0279(17) 0.0346(17) 0.0146(15) 0.0193(15) 0.0137(15)
N4D 0.056(2) 0.0316(19) 0.049(2) 0.0247(17) 0.0306(19) 0.0236(17)
C28D 0.052(3) 0.025(2) 0.030(2) 0.0108(16) 0.0248(19) 0.0085(18)
C29D 0.066(3) 0.038(2) 0.034(2) 0.013(2) 0.018(2) 0.005(2)
C30D 0.089(4) 0.035(3) 0.036(2) 0.006(2) 0.025(3) 0.003(3)
C31D 0.096(4) 0.029(2) 0.047(3) 0.005(2) 0.043(3) 0.005(3)
C32D 0.072(3) 0.030(2) 0.053(3) 0.016(2) 0.040(3) 0.019(2)
C33D 0.055(3) 0.026(2) 0.034(2) 0.0118(17) 0.030(2) 0.0101(19)
C34D 0.043(2) 0.032(2) 0.032(2) 0.0203(17) 0.0230(18) 0.0176(18)
C35D 0.048(3) 0.028(2) 0.033(2) 0.0174(17) 0.0212(18) 0.0144(18)
C36D 0.041(2) 0.037(2) 0.038(2) 0.0151(19) 0.0209(19) 0.0112(19)
C37D 0.057(3) 0.032(2) 0.038(2) 0.0101(19) 0.026(2) 0.012(2)
C38D 0.069(3) 0.042(3) 0.034(2) 0.013(2) 0.012(2) 0.009(2)
C39D 0.063(3) 0.047(3) 0.051(3) 0.019(2) 0.001(2) 0.017(2)
C40D 0.059(3) 0.041(3) 0.043(2) 0.016(2) 0.011(2) 0.026(2)
N1E 0.0194(16) 0.0328(18) 0.052(2) 0.0285(16) 0.0112(14) 0.0086(13)
N2E 0.0239(17) 0.0330(18) 0.0422(18) 0.0220(15) 0.0113(14) 0.0077(14)
C1E 0.0203(18) 0.029(2) 0.045(2) 0.0212(18) 0.0125(16) 0.0073(15)
C2E 0.025(2) 0.042(2) 0.052(2) 0.032(2) 0.0109(18) 0.0095(17)
C3E 0.025(2) 0.038(2) 0.056(3) 0.032(2) 0.0136(18) 0.0084(17)
C4E 0.0198(18) 0.035(2) 0.039(2) 0.0241(18) 0.0102(15) 0.0033(15)
C5E 0.0222(19) 0.032(2) 0.036(2) 0.0164(17) 0.0067(15) 0.0109(16)
C6E 0.034(2) 0.047(3) 0.048(3) 0.020(2) 0.0005(19) 0.017(2)
C7E 0.051(3) 0.061(3) 0.032(2) 0.016(2) -0.007(2) 0.012(2)
C8E 0.052(3) 0.042(3) 0.039(2) 0.008(2) 0.013(2) 0.005(2)
C9E 0.038(2) 0.029(2) 0.052(3) 0.0136(19) 0.023(2) 0.0073(18)
C10E 0.024(2) 0.039(2) 0.051(3) 0.008(2) 0.0020(18) 0.0065(18)
C11E 0.102(5) 0.035(3) 0.065(3) 0.019(2) 0.053(3) 0.014(3)
C12E 0.083(4) 0.036(2) 0.037(2) 0.016(2) 0.011(2) 0.008(2)
C13E 0.046(3) 0.030(2) 0.110(5) 0.014(3) 0.034(3) 0.008(2)
C14E 0.63(3) 0.34(2) 0.53(3) 0.38(2) 0.53(3) 0.42(2)
C15E 0.077(5) 0.048(3) 0.149(7) 0.045(4) 0.045(5) 0.025(3)
C16E 0.0234(19) 0.033(2) 0.033(2) 0.0164(17) 0.0080(15) 0.0067(16)
C17E 0.034(2) 0.038(2) 0.040(2) 0.0189(19) 0.0171(18) 0.0140(18)
C18E 0.045(3) 0.035(2) 0.0261(19) 0.0086(17) 0.0069(17) 0.0012(19)
C19E 0.031(2) 0.049(3) 0.035(2) 0.016(2) 0.0026(17) -0.0015(19)
C20E 0.026(2) 0.038(2) 0.032(2) 0.0168(17) 0.0098(16) 0.0030(17)
C21E 0.0211(18) 0.030(2) 0.036(2) 0.0180(17) 0.0096(15) 0.0091(15)
C22E 0.054(3) 0.055(3) 0.052(3) 0.018(2) 0.032(2) 0.016(2)
C23E 0.074(4) 0.069(4) 0.092(5) 0.002(4) 0.043(4) 0.023(3)
C24E 0.079(4) 0.072(4) 0.041(3) 0.003(3) 0.036(3) 0.003(3)
C25E 0.042(2) 0.034(2) 0.0284(19) 0.0077(17) 0.0015(17) 0.0166(18)
C26E 0.0229(19) 0.0269(19) 0.038(2) 0.0103(16) 0.0080(15) 0.0071(15)
C27E 0.036(2) 0.038(2) 0.037(2) 0.0171(18) 0.0110(17) 0.0172(18)
N3F 0.0278(16) 0.0232(16) 0.0226(15) 0.0036(12) 0.0061(12) 0.0028(13)
N4F 0.0414(19) 0.0237(16) 0.0286(16) 0.0100(13) 0.0144(14) 0.0105(14)
C28F 0.029(2) 0.0230(19) 0.0241(18) 0.0028(15) 0.0122(15) -0.0029(15)
C29F 0.040(2) 0.035(2) 0.0267(19) 0.0030(17) 0.0093(17) -0.0054(18)
C30F 0.061(3) 0.035(2) 0.0209(19) -0.0034(17) 0.0163(19) -0.017(2)
C31F 0.078(4) 0.021(2) 0.033(2) -0.0004(18) 0.026(2) -0.002(2)
C32F 0.076(3) 0.023(2) 0.038(2) 0.0081(18) 0.028(2) 0.011(2)
C33F 0.040(2) 0.0183(18) 0.0274(18) 0.0063(15) 0.0168(16) 0.0025(16)
C34F 0.0249(18) 0.0243(18) 0.0198(16) 0.0082(14) 0.0075(14) 0.0030(14)
C35F 0.031(2) 0.0230(18) 0.0191(16) 0.0071(14) 0.0085(14) 0.0033(15)
C36F 0.035(2) 0.030(2) 0.0254(18) 0.0033(16) -0.0012(16) 0.0084(17)
C37F 0.062(3) 0.027(2) 0.029(2) -0.0006(17) -0.001(2) 0.014(2)
C38F 0.050(3) 0.031(2) 0.029(2) 0.0059(17) -0.0059(18) -0.0028(19)
C39F 0.043(3) 0.045(3) 0.031(2) 0.0113(19) -0.0042(18) 0.005(2)
C40F 0.029(2) 0.039(2) 0.031(2) 0.0097(17) 0.0016(16) 0.0097(17)
N1F 0.0202(16) 0.0291(17) 0.0352(17) 0.0151(14) 0.0060(13) 0.0046(13)
N2F 0.0193(16) 0.0411(19) 0.0360(17) 0.0215(15) 0.0047(13) 0.0049(14)
C1F 0.0213(18) 0.031(2) 0.0332(19) 0.0166(16) 0.0058(15) 0.0077(15)
C2F 0.028(2) 0.055(3) 0.048(2) 0.037(2) 0.0091(18) 0.0109(19)
C3F 0.026(2) 0.045(2) 0.043(2) 0.028(2) 0.0096(17) 0.0085(18)
C4F 0.0201(18) 0.0277(19) 0.0305(19) 0.0123(16) 0.0058(14) 0.0030(15)
C5F 0.028(2) 0.0267(19) 0.038(2) 0.0173(17) 0.0089(16) 0.0045(16)
C6F 0.027(2) 0.037(2) 0.051(3) 0.024(2) 0.0044(18) 0.0069(17)
C7F 0.030(2) 0.057(3) 0.038(2) 0.024(2) 0.0022(17) -0.001(2)
C8F 0.034(2) 0.047(3) 0.030(2) 0.0037(19) 0.0090(17) 0.0021(19)
C9F 0.028(2) 0.029(2) 0.035(2) 0.0049(17) 0.0093(16) 0.0004(16)
C10F 0.026(2) 0.029(2) 0.053(3) 0.0035(19) 0.0032(18) 0.0052(17)
C11F 0.082(4) 0.029(2) 0.081(4) 0.024(2) 0.060(3) 0.020(2)
C12F 0.078(4) 0.035(2) 0.028(2) 0.0114(18) 0.009(2) 0.010(2)
C13F 0.037(2) 0.041(3) 0.056(3) 0.003(2) 0.015(2) 0.010(2)
C14F 0.156(9) 0.128(7) 0.334(15) 0.164(9) 0.201(11) 0.114(7)
C15F 0.073(4) 0.055(3) 0.092(5) 0.017(3) 0.028(4) 0.023(3)
C16F 0.0224(19) 0.035(2) 0.039(2) 0.0223(18) 0.0030(16) 0.0066(16)
C17F 0.040(2) 0.048(3) 0.030(2) 0.0179(19) 0.0004(17) 0.010(2)
C18F 0.049(3) 0.041(2) 0.036(2) 0.0150(19) 0.0018(19) 0.005(2)
C19F 0.039(3) 0.043(3) 0.047(3) 0.024(2) -0.009(2) -0.013(2)
C20F 0.024(2) 0.047(3) 0.045(2) 0.024(2) 0.0074(17) 0.0011(18)
C21F 0.0243(19) 0.030(2) 0.037(2) 0.0230(17) 0.0025(15) 0.0027(15)
C22F 0.058(3) 0.072(4) 0.039(3) 0.013(2) 0.005(2) 0.021(3)
C23F 0.200(10) 0.069(4) 0.064(4) 0.030(3) 0.047(5) 0.071(5)
C24F 0.050(3) 0.045(3) 0.039(2) 0.008(2) 0.005(2) 0.013(2)
C25F 0.040(2) 0.043(2) 0.036(2) 0.0144(19) 0.0004(18) 0.018(2)
C26F 0.024(2) 0.034(2) 0.043(2) 0.0164(18) 0.0056(16) 0.0094(16)
C27F 0.042(3) 0.046(3) 0.047(2) 0.023(2) 0.013(2) 0.023(2)

loop_
_atom_type_symbol
_atom_type_description
_atom_type_scat_dispersion_real
_atom_type_scat_dispersion_imag
_atom_type_scat_source
C C 0.0181 0.0091 'International Tables Vol C Tables 4.2.6.8 and 6.1.1.4'
H H 0.0000 0.0000 'International Tables Vol C Tables 4.2.6.8 and 6.1.1.4'
N N 0.0311 0.0180 'International Tables Vol C Tables 4.2.6.8 and 6.1.1.4'

loop_
_geom_angle_atom_site_label_1
_geom_angle_atom_site_label_2
_geom_angle_atom_site_label_3
_geom_angle
C1A N1A C3A 109.6(3)
C1A N1A C4A 124.5(3)
C3A N1A C4A 125.8(3)
C1A N2A C2A 108.9(3)
C1A N2A C16A 127.4(3)
C2A N2A C16A 123.2(3)
N2A C1A N1A 107.8(3)
C3A C2A N2A 106.9(3)
C2A C3A N1A 106.8(3)
C5A C4A N1A 116.7(4)
C9A C4A N1A 119.8(4)
C9A C4A C5A 123.6(4)
C4A C5A C10A 122.5(4)
C6A C5A C4A 119.0(6)
C6A C5A C10A 118.5(5)
C7A C6A C5A 121.5(7)
C6A C7A C8A 119.9(6)
C7A C8A C9A 122.1(6)
C4A C9A C8A 114.0(6)
C4A C9A C13A 122.0(5)
C8A C9A C13A 124.0(5)
C5A C10A C11A 112.4(5)
C5A C10A C12A 110.1(5)
C11A C10A C12A 110.4(4)
C9A C13A C14A 107.9(7)
C15A C13A C9A 112.3(5)
C15A C13A C14A 106.6(5)
C17A C16A N2A 118.4(5)
C17A C16A C21A 124.2(4)
C21A C16A N2A 117.2(4)
C16A C17A C18A 116.6(6)
C16A C17A C22A 123.8(4)
C18A C17A C22A 119.6(5)
C19A C18A C17A 120.6(6)
C18A C19A C20A 120.9(5)
C19A C20A C21A 121.5(6)
C16A C21A C26A 123.1(4)
C20A C21A C16A 116.2(5)
C20A C21A C26A 120.7(5)
C17A C22A C23A 113.1(6)
C17A C22A C24A 113.9(5)
C23A C22A C24A 107.2(5)
C21A C26A C25A 109.3(4)
C21A C26A C27A 113.2(4)
C27A C26A C25A 110.4(4)
C34C N3C C28C 102.1(3)
C34C N4C C33C 102.1(3)
N3C C28C C29C 130.7(4)
N3C C28C C33C 108.8(4)
C29C C28C C33C 120.5(4)
C30C C29C C28C 118.5(5)
C29C C30C C31C 121.4(5)
C32C C31C C30C 121.5(5)
C31C C32C C33C 117.3(5)
N4C C33C C28C 109.6(4)
N4C C33C C32C 129.6(4)
C32C C33C C28C 120.8(4)
N3C C34C C35C 121.6(3)
N4C C34C N3C 117.5(4)
N4C C34C C35C 120.9(4)
C36C C35C C34C 120.7(4)
C40C C35C C34C 120.0(4)
C40C C35C C36C 119.3(4)
C37C C36C C35C 119.2(5)
C38C C37C C36C 120.4(5)
C39C C38C C37C 120.4(5)
C38C C39C C40C 119.8(5)
C35C C40C C39C 121.0(5)
C34A N3A C28A 103.0(3)
C34A N4A C33A 102.3(3)
N3A C28A C29A 130.8(3)
N3A C28A C33A 108.7(3)
C29A C28A C33A 120.5(3)
C30A C29A C28A 118.4(4)
C29A C30A C31A 120.6(4)
C32A C31A C30A 121.9(4)
C31A C32A C33A 118.1(4)
N4A C33A C28A 109.1(3)
N4A C33A C32A 130.5(4)
C32A C33A C28A 120.5(4)
N3A C34A C35A 122.1(3)
N4A C34A N3A 116.9(3)
N4A C34A C35A 121.0(3)
C36A C35A C34A 120.5(3)
C40A C35A C34A 121.3(4)
C40A C35A C36A 118.2(4)
C37A C36A C35A 120.4(4)
C38A C37A C36A 120.4(4)
C39A C38A C37A 120.1(4)
C38A C39A C40A 120.1(4)
C35A C40A C39A 120.7(4)
C1B N1B C3B 109.3(3)
C1B N1B C4B 125.6(3)
C3B N1B C4B 125.0(3)
C1B N2B C2B 108.4(3)
C1B N2B C16B 127.4(3)
C2B N2B C16B 124.0(3)
N2B C1B N1B 107.9(3)
C3B C2B N2B 108.0(3)
C2B C3B N1B 106.4(3)
C5B C4B N1B 118.2(3)
C9B C4B N1B 118.5(4)
C9B C4B C5B 123.3(4)
C4B C5B C10B 122.1(4)
C6B C5B C4B 117.7(4)
C6B C5B C10B 120.1(4)
C7B C6B C5B 120.9(4)
C6B C7B C8B 120.5(4)
C7B C8B C9B 121.5(4)
C4B C9B C13B 122.0(4)
C8B C9B C4B 116.0(4)
C8B C9B C13B 122.0(4)
C5B C10B C11B 111.6(4)
C5B C10B C12B 110.4(4)
C11B C10B C12B 110.9(4)
C9B C13B C14B 112.2(5)
C15B C13B C9B 110.5(4)
C15B C13B C14B 108.4(4)
C17B C16B N2B 118.8(3)
C17B C16B C21B 122.8(4)
C21B C16B N2B 118.2(3)
C16B C17B C22B 121.9(4)
C18B C17B C16B 116.7(3)
C18B C17B C22B 121.4(4)
C19B C18B C17B 122.0(4)
C18B C19B C20B 120.0(4)
C21B C20B C19B 121.0(4)
C16B C21B C26B 121.7(4)
C20B C21B C16B 117.5(3)
C20B C21B C26B 120.8(3)
C17B C22B C23B 111.7(4)
C17B C22B C24B 110.1(4)
C23B C22B C24B 110.1(4)
C21B C26B C25B 108.9(3)
C21B C26B C27B 112.5(3)
C25B C26B C27B 110.4(3)
C34E N3E C28E 102.3(3)
C34E N4E C33E 101.5(3)
N3E C28E C29E 130.4(4)
N3E C28E C33E 108.4(3)
C29E C28E C33E 121.2(4)
C30E C29E C28E 117.2(4)
C29E C30E C31E 122.2(4)
C32E C31E C30E 121.3(4)
C31E C32E C33E 118.1(4)
N4E C33E C28E 109.4(3)
N4E C33E C32E 130.7(4)
C32E C33E C28E 119.9(4)
N3E C34E N4E 118.4(3)
N3E C34E C35E 120.4(3)
N4E C34E C35E 121.1(3)
C36E C35E C34E 121.4(4)
C40E C35E C34E 120.3(4)
C40E C35E C36E 118.3(4)
C37E C36E C35E 120.4(4)
C38E C37E C36E 120.3(4)
C39E C38E C37E 120.6(4)
C38E C39E C40E 119.4(4)
C35E C40E C39E 121.0(4)
C1C N1C C4C 125.7(3)
C3C N1C C1C 109.2(3)
C3C N1C C4C 125.0(3)
C2C N2C C13C 123.7(3)
C3C N2C C2C 109.4(3)
C3C N2C C13C 126.9(3)
C2C C1C N1C 107.2(3)
C1C C2C N2C 106.7(3)
N2C C3C N1C 107.4(3)
C5C C4C N1C 118.7(4)
C9C C4C N1C 117.8(4)
C9C C4C C5C 123.4(4)
C4C C5C C10C 121.2(4)
C6C C5C C4C 116.8(6)
C6C C5C C10C 122.0(5)
C7C C6C C5C 122.0(6)
C6C C7C C8C 120.0(5)
C7C C8C C9C 121.8(6)
C4C C9C C8C 116.0(5)
C4C C9C C048 122.2(4)
C8C C9C C048 121.9(5)
C11C C10C C5C 117.4(7)
C11C C10C C12C 107.1(13)
C12C C10C C5C 106.5(9)
C14C C13C N2C 117.8(3)
C18C C13C N2C 118.0(3)
C18C C13C C14C 124.2(4)
C13C C14C C15C 115.9(4)
C13C C14C C19C 123.3(4)
C15C C14C C19C 120.8(4)
C16C C15C C14C 121.8(5)
C15C C16C C17C 120.9(5)
C16C C17C C18C 120.8(5)
C13C C18C C17C 116.2(4)
C13C C18C C22C 123.2(4)
C17C C18C C22C 120.6(4)
C14C C19C C20C 111.7(5)
C14C C19C C21C 111.9(4)
C21C C19C C20C 109.0(4)
C18C C22C C23C 112.9(4)
C18C C22C C24C 110.7(4)
C23C C22C C24C 110.2(4)
C06F C048 C06W 110.8(4)
C06F C048 C9C 110.6(4)
C9C C048 C06W 111.7(5)
C34B N3B C28B 102.7(3)
C34B N4B C33B 102.1(3)
N3B C28B C29B 130.8(4)
N3B C28B C33B 108.4(3)
C29B C28B C33B 120.8(3)
C30B C29B C28B 117.9(4)
C29B C30B C31B 121.3(4)
C32B C31B C30B 121.3(4)
C31B C32B C33B 118.0(4)
N4B C33B C28B 109.4(3)
N4B C33B C32B 130.0(4)
C32B C33B C28B 120.5(4)
N3B C34B C35B 122.0(3)
N4B C34B N3B 117.5(3)
N4B C34B C35B 120.5(3)
C36B C35B C34B 120.1(4)
C40B C35B C34B 121.3(4)
C40B C35B C36B 118.6(4)
C37B C36B C35B 120.3(4)
C38B C37B C36B 120.9(4)
C37B C38B C39B 119.5(4)
C40B C39B C38B 120.2(5)
C35B C40B C39B 120.5(4)
C1D N1D C3D 108.6(3)
C1D N1D C4D 125.5(3)
C3D N1D C4D 125.7(3)
C1D N2D C2D 109.1(3)
C1D N2D C16D 126.7(3)
C2D N2D C16D 124.1(3)
N2D C1D N1D 107.9(3)
C3D C2D N2D 107.3(3)
C2D C3D N1D 107.1(4)
C5D C4D N1D 118.1(4)
C9D C4D N1D 117.8(4)
C9D C4D C5D 124.0(4)
C4D C5D C10D 123.1(4)
C6D C5D C4D 116.0(5)
C6D C5D C10D 120.8(5)
C7D C6D C5D 120.9(5)
C8D C7D C6D 121.6(5)
C7D C8D C9D 119.8(6)
C4D C9D C8D 117.6(5)
C4D C9D C13D 123.5(4)
C8D C9D C13D 118.9(5)
C5D C10D C11D 110.2(5)
C5D C10D C12D 111.4(4)
C11D C10D C12D 111.3(4)
C9D C13D C14D 113.7(5)
C15D C13D C9D 112.2(5)
C15D C13D C14D 104.2(5)
C17D C16D N2D 117.8(3)
C21D C16D N2D 118.0(3)
C21D C16D C17D 124.1(4)
C16D C17D C22D 123.4(4)
C18D C17D C16D 116.4(4)
C18D C17D C22D 120.2(4)
C19D C18D C17D 121.2(4)
C18D C19D C20D 120.5(4)
C19D C20D C21D 121.1(4)
C16D C21D C26D 123.5(3)
C20D C21D C16D 116.7(3)
C20D C21D C26D 119.8(3)
C23D C22D C17D 109.8(5)
C24D C22D C17D 112.8(4)
C24D C22D C23D 109.1(7)
C21D C26D C25D 110.0(3)
C21D C26D C27D 111.6(3)
C25D C26D C27D 111.5(4)
C34D N3D C28D 102.5(3)
C34D N4D C33D 102.0(4)
N3D C28D C33D 108.4(4)
C29D C28D N3D 130.5(4)
C29D C28D C33D 121.1(4)
C28D C29D C30D 118.0(5)
C31D C30D C29D 121.4(5)
C32D C31D C30D 121.3(4)
C31D C32D C33D 118.1(5)
N4D C33D C28D 109.4(3)
N4D C33D C32D 130.5(5)
C28D C33D C32D 120.1(5)
N3D C34D N4D 117.7(4)
N3D C34D C35D 121.6(3)
N4D C34D C35D 120.7(4)
C36D C35D C34D 121.1(4)
C40D C35D C34D 120.0(4)
C40D C35D C36D 118.8(4)
C37D C36D C35D 120.1(4)
C38D C37D C36D 120.6(4)
C37D C38D C39D 119.5(5)
C38D C39D C40D 120.4(5)
C35D C40D C39D 120.5(4)
C1E N1E C3E 109.2(3)
C1E N1E C4E 125.1(3)
C3E N1E C4E 125.7(3)
C1E N2E C2E 109.1(3)
C1E N2E C16E 125.9(3)
C2E N2E C16E 125.0(3)
N2E C1E N1E 107.8(3)
C3E C2E N2E 106.9(4)
C2E C3E N1E 107.0(3)
C5E C4E N1E 117.8(4)
C9E C4E N1E 118.7(4)
C9E C4E C5E 123.4(4)
C4E C5E C10E 123.9(4)
C6E C5E C4E 116.1(4)
C6E C5E C10E 119.9(4)
C7E C6E C5E 120.7(4)
C8E C7E C6E 121.4(4)
C9E C8E C7E 120.5(4)
C4E C9E C13E 122.4(5)
C8E C9E C4E 117.7(4)
C8E C9E C13E 119.9(5)
C5E C10E C12E 111.2(4)
C11E C10E C5E 112.9(4)
C11E C10E C12E 109.4(4)
C14E C13E C9E 112.9(7)
C14E C13E C15E 107.3(8)
C15E C13E C9E 114.2(4)
C17E C16E N2E 117.8(3)
C17E C16E C21E 124.2(4)
C21E C16E N2E 118.0(4)
C16E C17E C22E 121.7(4)
C18E C17E C16E 116.8(4)
C18E C17E C22E 121.5(4)
C19E C18E C17E 121.4(4)
C20E C19E C18E 120.7(4)
C19E C20E C21E 121.0(4)
C16E C21E C20E 115.8(4)
C16E C21E C26E 124.3(4)
C20E C21E C26E 119.8(3)
C23E C22E C17E 111.7(4)
C23E C22E C24E 113.3(5)
C24E C22E C17E 112.9(4)
C21E C26E C25E 110.2(3)
C21E C26E C27E 111.6(3)
C25E C26E C27E 111.0(3)
C34F N3F C28F 102.0(3)
C34F N4F C33F 101.8(3)
N3F C28F C29F 129.6(4)
N3F C28F C33F 108.4(3)
C29F C28F C33F 121.9(4)
C28F C29F C30F 116.6(5)
C31F C30F C29F 122.1(4)
C32F C31F C30F 121.4(4)
C31F C32F C33F 118.1(5)
N4F C33F C28F 109.9(3)
N4F C33F C32F 130.2(4)
C32F C33F C28F 119.9(4)
N3F C34F N4F 117.9(3)
N3F C34F C35F 121.7(3)
N4F C34F C35F 120.4(3)
C36F C35F C34F 120.5(3)
C40F C35F C34F 121.4(3)
C40F C35F C36F 118.1(4)
C37F C36F C35F 119.9(4)
C38F C37F C36F 120.4(4)
C39F C38F C37F 119.7(4)
C38F C39F C40F 120.1(4)
C39F C40F C35F 121.8(4)
C1F N1F C3F 108.7(3)
C1F N1F C4F 124.2(3)
C3F N1F C4F 127.1(3)
C1F N2F C2F 109.1(3)
C1F N2F C16F 126.6(3)
C2F N2F C16F 124.3(3)
N1F C1F N2F 108.0(3)
C3F C2F N2F 106.8(3)
C2F C3F N1F 107.5(3)
C5F C4F N1F 117.6(3)
C9F C4F N1F 117.6(3)
C9F C4F C5F 124.7(4)
C4F C5F C10F 122.8(4)
C6F C5F C4F 116.2(4)
C6F C5F C10F 120.9(4)
C7F C6F C5F 120.7(4)
C6F C7F C8F 121.2(4)
C7F C8F C9F 120.9(4)
C4F C9F C13F 121.9(4)
C8F C9F C4F 116.2(4)
C8F C9F C13F 121.8(4)
C5F C10F C11F 112.1(4)
C5F C10F C12F 109.3(3)
C11F C10F C12F 110.4(4)
C14F C13F C9F 111.1(5)
C14F C13F C15F 107.8(6)
C15F C13F C9F 113.5(4)
C17F C16F N2F 117.2(4)
C21F C16F N2F 118.3(4)
C21F C16F C17F 124.4(4)
C16F C17F C22F 124.8(4)
C18F C17F C16F 116.3(4)
C18F C17F C22F 118.9(4)
C19F C18F C17F 121.4(4)
C18F C19F C20F 121.3(4)
C21F C20F C19F 120.7(4)
C16F C21F C26F 123.5(4)
C20F C21F C16F 115.8(4)
C20F C21F C26F 120.6(4)
C17F C22F C23F 110.6(5)
C24F C22F C17F 112.5(4)
C24F C22F C23F 103.3(4)
C21F C26F C25F 111.2(3)
C21F C26F C27F 112.5(3)
C25F C26F C27F 109.8(3)

loop_
_geom_bond_atom_site_label_1
_geom_bond_atom_site_label_2
_geom_bond_distance
N1A C1A 1.340(5)
N1A C3A 1.374(5)
N1A C4A 1.447(4)
N2A C1A 1.326(5)
N2A C2A 1.393(5)
N2A C16A 1.466(5)
C2A C3A 1.352(5)
C4A C5A 1.395(6)
C4A C9A 1.391(6)
C5A C6A 1.371(7)
C5A C10A 1.518(8)
C6A C7A 1.322(12)
C7A C8A 1.415(12)
C8A C9A 1.419(9)
C9A C13A 1.515(9)
C10A C11A 1.534(7)
C10A C12A 1.546(6)
C13A C14A 1.578(9)
C13A C15A 1.444(9)
C16A C17A 1.372(7)
C16A C21A 1.409(7)
C17A C18A 1.432(8)
C17A C22A 1.510(9)
C18A C19A 1.367(10)
C19A C20A 1.372(10)
C20A C21A 1.401(6)
C21A C26A 1.495(8)
C22A C23A 1.535(7)
C22A C24A 1.547(8)
C25A C26A 1.535(6)
C26A C27A 1.528(7)
N3C C28C 1.376(5)
N3C C34C 1.355(5)
N4C C33C 1.369(6)
N4C C34C 1.349(5)
C28C C29C 1.386(6)
C28C C33C 1.409(6)
C29C C30C 1.366(8)
C30C C31C 1.391(9)
C31C C32C 1.387(8)
C32C C33C 1.397(7)
C34C C35C 1.483(6)
C35C C36C 1.402(6)
C35C C40C 1.385(6)
C36C C37C 1.394(7)
C37C C38C 1.391(9)
C38C C39C 1.367(8)
C39C C40C 1.389(7)
N3A C28A 1.369(5)
N3A C34A 1.353(5)
N4A C33A 1.380(5)
N4A C34A 1.349(5)
C28A C29A 1.403(5)
C28A C33A 1.415(5)
C29A C30A 1.380(6)
C30A C31A 1.408(6)
C31A C32A 1.375(7)
C32A C33A 1.400(5)
C34A C35A 1.475(5)
C35A C36A 1.396(6)
C35A C40A 1.385(6)
C36A C37A 1.387(6)
C37A C38A 1.373(7)
C38A C39A 1.365(7)
C39A C40A 1.396(6)
N1B C1B 1.340(5)
N1B C3B 1.389(5)
N1B C4B 1.444(5)
N2B C1B 1.338(5)
N2B C2B 1.388(5)
N2B C16B 1.453(5)
C2B C3B 1.346(6)
C4B C5B 1.402(6)
C4B C9B 1.401(6)
C5B C6B 1.385(6)
C5B C10B 1.514(6)
C6B C7B 1.365(6)
C7B C8B 1.393(7)
C8B C9B 1.397(6)
C9B C13B 1.532(6)
C10B C11B 1.523(6)
C10B C12B 1.538(6)
C13B C14B 1.543(6)
C13B C15B 1.507(7)
C16B C17B 1.407(5)
C16B C21B 1.409(5)
C17B C18B 1.387(6)
C17B C22B 1.526(5)
C18B C19B 1.383(6)
C19B C20B 1.388(6)
C20B C21B 1.388(6)
C21B C26B 1.515(5)
C22B C23B 1.527(6)
C22B C24B 1.539(7)
C25B C26B 1.528(5)
C26B C27B 1.534(5)
N3E C28E 1.382(5)
N3E C34E 1.347(5)
N4E C33E 1.382(5)
N4E C34E 1.350(5)
C28E C29E 1.396(6)
C28E C33E 1.422(6)
C29E C30E 1.387(7)
C30E C31E 1.392(7)
C31E C32E 1.381(7)
C32E C33E 1.409(6)
C34E C35E 1.477(5)
C35E C36E 1.394(6)
C35E C40E 1.382(6)
C36E C37E 1.383(6)
C37E C38E 1.370(7)
C38E C39E 1.367(7)
C39E C40E 1.394(6)
N1C C1C 1.381(5)
N1C C3C 1.337(5)
N1C C4C 1.445(5)
N2C C2C 1.386(5)
N2C C3C 1.334(5)
N2C C13C 1.446(5)
C1C C2C 1.345(5)
C4C C5C 1.405(6)
C4C C9C 1.371(6)
C5C C6C 1.380(7)
C5C C10C 1.530(9)
C6C C7C 1.351(11)
C06F C048 1.518(7)
C06W C048 1.536(7)
C7C C8C 1.363(10)
C8C C9C 1.412(6)
C9C C048 1.522(7)
C10C C11C 1.293(11)
C10C C12C 1.333(13)
C13C C14C 1.398(6)
C13C C18C 1.395(6)
C14C C15C 1.401(6)
C14C C19C 1.513(7)
C15C C16C 1.365(9)
C16C C17C 1.369(9)
C17C C18C 1.414(7)
C18C C22C 1.500(7)
C19C C20C 1.531(7)
C19C C21C 1.526(7)
C22C C23C 1.535(6)
C22C C24C 1.539(6)
N3B C28B 1.382(5)
N3B C34B 1.352(5)
N4B C33B 1.384(5)
N4B C34B 1.347(5)
C28B C29B 1.395(5)
C28B C33B 1.412(5)
C29B C30B 1.386(6)
C30B C31B 1.393(6)
C31B C32B 1.389(6)
C32B C33B 1.395(6)
C34B C35B 1.472(5)
C35B C36B 1.399(5)
C35B C40B 1.381(6)
C36B C37B 1.384(6)
C37B C38B 1.358(7)
C38B C39B 1.392(7)
C39B C40B 1.389(6)
N1D C1D 1.343(5)
N1D C3D 1.387(5)
N1D C4D 1.440(5)
N2D C1D 1.334(5)
N2D C2D 1.380(5)
N2D C16D 1.456(5)
C2D C3D 1.347(6)
C4D C5D 1.408(7)
C4D C9D 1.386(7)
C5D C6D 1.397(7)
C5D C10D 1.505(8)
C6D C7D 1.392(9)
C7D C8D 1.371(9)
C8D C9D 1.405(7)
C9D C13D 1.535(8)
C10D C11D 1.527(7)
C10D C12D 1.530(7)
C13D C14D 1.568(8)
C13D C15D 1.496(8)
C16D C17D 1.400(5)
C16D C21D 1.390(5)
C17D C18D 1.391(6)
C17D C22D 1.527(6)
C18D C19D 1.378(6)
C19D C20D 1.385(6)
C20D C21D 1.389(5)
C21D C26D 1.520(5)
C22D C23D 1.490(10)
C22D C24D 1.480(7)
C25D C26D 1.526(7)
C26D C27D 1.536(5)
N3D C28D 1.388(5)
N3D C34D 1.337(6)
N4D C33D 1.380(6)
N4D C34D 1.345(5)
C28D C29D 1.382(7)
C28D C33D 1.399(6)
C29D C30D 1.391(7)
C30D C31D 1.382(8)
C31D C32D 1.375(8)
C32D C33D 1.411(6)
C34D C35D 1.484(6)
C35D C36D 1.404(6)
C35D C40D 1.375(7)
C36D C37D 1.380(6)
C37D C38D 1.376(7)
C38D C39D 1.379(7)
C39D C40D 1.390(7)
N1E C1E 1.338(5)
N1E C3E 1.379(5)
N1E C4E 1.431(5)
N2E C1E 1.317(5)
N2E C2E 1.396(5)
N2E C16E 1.453(5)
C2E C3E 1.335(6)
C4E C5E 1.404(5)
C4E C9E 1.400(6)
C5E C6E 1.391(6)
C5E C10E 1.517(6)
C6E C7E 1.384(7)
C7E C8E 1.373(7)
C8E C9E 1.368(7)
C9E C13E 1.531(6)
C10E C11E 1.506(7)
C10E C12E 1.533(6)
C13E C14E 1.436(13)
C13E C15E 1.441(7)
C16E C17E 1.392(6)
C16E C21E 1.406(5)
C17E C18E 1.384(6)
C17E C22E 1.535(5)
C18E C19E 1.384(6)
C19E C20E 1.374(6)
C20E C21E 1.411(6)
C21E C26E 1.506(5)
C22E C23E 1.474(8)
C22E C24E 1.522(7)
C25E C26E 1.527(5)
C26E C27E 1.535(5)
N3F C28F 1.388(5)
N3F C34F 1.351(5)
N4F C33F 1.369(5)
N4F C34F 1.360(5)
C28F C29F 1.395(6)
C28F C33F 1.417(6)
C29F C30F 1.400(6)
C30F C31F 1.389(8)
C31F C32F 1.385(7)
C32F C33F 1.405(6)
C34F C35F 1.479(5)
C35F C36F 1.403(5)
C35F C40F 1.374(6)
C36F C37F 1.387(6)
C37F C38F 1.379(7)
C38F C39F 1.370(7)
C39F C40F 1.372(6)
N1F C1F 1.329(5)
N1F C3F 1.389(5)
N1F C4F 1.451(5)
N2F C1F 1.342(5)
N2F C2F 1.381(5)
N2F C16F 1.435(5)
C2F C3F 1.344(6)
C4F C5F 1.402(5)
C4F C9F 1.392(6)
C5F C6F 1.391(6)
C5F C10F 1.511(6)
C6F C7F 1.380(7)
C7F C8F 1.382(7)
C8F C9F 1.390(6)
C9F C13F 1.536(6)
C10F C11F 1.517(6)
C10F C12F 1.533(6)
C13F C14F 1.498(8)
C13F C15F 1.510(8)
C16F C17F 1.408(6)
C16F C21F 1.393(6)
C17F C18F 1.381(7)
C17F C22F 1.532(7)
C18F C19F 1.351(7)
C19F C20F 1.393(7)
C20F C21F 1.391(6)
C21F C26F 1.516(6)
C22F C23F 1.617(8)
C22F C24F 1.465(7)
C25F C26F 1.524(6)
C26F C27F 1.534(5)
